data_7121120
loop_
_publ_author_name
'Bagherzadeh, Sharareh'
'Mankad, Neal P.'

_publ_section_title
;
 Oxidation of a [Cu<sub>2</sub>S] complex by N<sub>2</sub>O and
 CO<sub>2</sub>: insights into a role of tetranuclearity in the
 Cu<sub>Z</sub> site of nitrous oxide reductase.
;
_journal_issue 9
_journal_name_full 'Chemical communications (Cambridge, England)'
_journal_page_first 1097
_journal_page_last 1100
_journal_paper_doi 10.1039/c7cc09067f
_journal_volume 54
_journal_year 2018
_chemical_formula_sum 'C163 H164 Cu2 N4 O8 S'
_chemical_formula_weight 2232.6
_chemical_name_common Cu2SO4
_space_group_crystal_system triclinic
_space_group_IT_number 2
_space_group_name_Hall '-P 1'
_space_group_name_H-M_alt 'P -1'
_symmetry_space_group_name_Hall '-P 1'
_symmetry_space_group_name_H-M 'P -1'
_atom_sites_solution_hydrogens geom
_audit_update_record
;
2018-01-08 deposited with the CCDC.
2018-01-09 downloaded from the CCDC.
;
_cell_angle_alpha 103.713(2)
_cell_angle_beta 107.0616(19)
_cell_angle_gamma 90.105(2)
_cell_formula_units_Z 4
_cell_length_a 22.1927(19)
_cell_length_b 22.3352(19)
_cell_length_c 26.585(2)
_cell_measurement_reflns_used 9932
_cell_measurement_temperature 100.(2)
_cell_measurement_theta_max 23.3552
_cell_measurement_theta_min 2.1757
_cell_volume 12202.4(17)
_computing_cell_refinement 'SAINT V8.34A (Bruker AXS Inc., 2013)'
_computing_data_reduction 'SAINT V8.34A (Bruker AXS Inc., 2013)'
_computing_structure_refinement 'SHELXL-2014/7 (Sheldrick, 2014)'
_computing_structure_solution 'SHELXS-97 (Sheldrick 2008)'
_diffrn_ambient_temperature 100.(2)
_diffrn_detector_area_resol_mean 10.4167
_diffrn_measured_fraction_theta_full 1.000
_diffrn_measured_fraction_theta_max 1.000
_diffrn_measurement_device_type 'Bruker PHOTON II'
_diffrn_radiation_wavelength 0.71073
_diffrn_reflns_av_R_equivalents 0.3306
_diffrn_reflns_av_unetI/netI 0.2309
_diffrn_reflns_limit_h_max 24
_diffrn_reflns_limit_h_min -24
_diffrn_reflns_limit_k_max 24
_diffrn_reflns_limit_k_min -24
_diffrn_reflns_limit_l_max 29
_diffrn_reflns_limit_l_min -29
_diffrn_reflns_number 293601
_diffrn_reflns_theta_full 23.26
_diffrn_reflns_theta_max 23.26
_diffrn_reflns_theta_min 1.50
_exptl_absorpt_coefficient_mu 0.433
_exptl_absorpt_correction_T_max 0.92
_exptl_absorpt_correction_T_min 0.77
_exptl_absorpt_correction_type multi-scan
_exptl_absorpt_process_details 'SADABS V2014/5 (Bruker AXS Inc.)'
_exptl_crystal_colour brown
_exptl_crystal_density_diffrn 1.215
_exptl_crystal_density_method 'not measured'
_exptl_crystal_description block
_exptl_crystal_F_000 5232
_exptl_crystal_size_max 0.300
_exptl_crystal_size_mid 0.200
_exptl_crystal_size_min 0.200
_refine_diff_density_max 1.245
_refine_diff_density_min -0.967
_refine_ls_extinction_method none
_refine_ls_goodness_of_fit_ref 1.153
_refine_ls_hydrogen_treatment constr
_refine_ls_matrix_type full
_refine_ls_number_parameters 2691
_refine_ls_number_reflns 35056
_refine_ls_number_restraints 6322
_refine_ls_restrained_S_all 1.092
_refine_ls_R_factor_all 0.3072
_refine_ls_R_factor_gt 0.1974
_refine_ls_shift/su_max 0.068
_refine_ls_shift/su_mean 0.001
_refine_ls_structure_factor_coef Fsqd
_refine_ls_weighting_details 'w=1/[\s^2^(Fo^2^)+(0.1322P)^2^+187.5015P] where P=(Fo^2^+2Fc^2^)/3'
_refine_ls_weighting_scheme calc
_refine_ls_wR_factor_gt 0.4010
_refine_ls_wR_factor_ref 0.4568
_reflns_number_gt 16177
_reflns_number_total 35056
_reflns_threshold_expression 'I > 2\s(I)'
_cod_data_source_file c7cc09067f3.cif
_cod_data_source_block sulfate
_cod_depositor_comments 'Adding full bibliography for 7121118--7121120.cif.'
_cod_original_cell_volume 12202.4(18)
_cod_database_code 7121120

loop_
_space_group_symop_operation_xyz
'x, y, z'
'-x, -y, -z'

loop_
_atom_site_type_symbol
_atom_site_label
_atom_site_fract_x
_atom_site_fract_y
_atom_site_fract_z
_atom_site_U_iso_or_equiv
_atom_site_adp_type
_atom_site_calc_flag
_atom_site_refinement_flags_adp
_atom_site_refinement_flags_posn
_atom_site_occupancy
Cu Cu1 1.08802(9) 0.83643(9) 0.73875(8) 0.0449(6) Uani d U . 1
Cu Cu2 0.88599(9) 0.66961(9) 0.73600(8) 0.0436(6) Uani d U . 1
Cu Cu3 0.58944(9) 0.17494(9) 0.74087(9) 0.0407(6) Uani d U . 1
Cu Cu4 0.38727(8) 0.33352(8) 0.74524(8) 0.0328(5) Uani d U . 1
O O1 1.0315(7) 0.7676(7) 0.7243(6) 0.098(3) Uani d U . 1
O O2 0.9376(7) 0.7301(7) 0.7255(6) 0.101(3) Uani d U . 1
O O3 1.0158(11) 0.6759(11) 0.7506(9) 0.176(6) Uani d U . 1
O O4 1.0141(11) 0.7770(9) 0.8079(7) 0.152(6) Uani d U . 1
O O5 0.5242(5) 0.2297(5) 0.7202(5) 0.065(2) Uani d U . 1
O O6 0.4366(5) 0.2650(5) 0.7443(5) 0.059(2) Uani d U . 1
O O7 0.5369(7) 0.2691(7) 0.8154(6) 0.092(4) Uani d U . 1
O O8 0.5228(7) 0.3368(6) 0.7540(6) 0.085(4) Uani d U . 1
S S1 0.9924(3) 0.7560(4) 0.7530(3) 0.113(2) Uani d U . 1
S S2 0.5062(2) 0.2752(2) 0.7607(2) 0.0622(13) Uani d U . 1
C C1 1.1491(7) 0.9005(7) 0.7488(6) 0.032(2) Uani d U . 1
C C2 1.2432(7) 0.9515(7) 0.7606(6) 0.033(3) Uani d U . 1
H H2 1.2867 0.96 0.7654 0.039 Uiso calc U R 1
C C3 1.1979(7) 0.9910(7) 0.7599(6) 0.034(3) Uani d U . 1
H H3A 1.2048 1.0341 0.764 0.041 Uiso calc U R 1
C C4 1.0836(7) 0.9894(7) 0.7510(6) 0.034(2) Uani d U . 1
C C5 1.0409(8) 0.9901(7) 0.7012(6) 0.043(2) Uani d U . 1
C C6 0.9816(8) 1.0132(8) 0.6999(7) 0.052(3) Uani d U . 1
H H6 0.9509 1.0114 0.6659 0.062 Uiso calc U R 1
C C7 0.9676(8) 1.0382(9) 0.7471(7) 0.056(3) Uani d U . 1
C C8 1.0130(8) 1.0360(8) 0.7969(7) 0.050(3) Uani d U . 1
H H8 1.0028 1.0492 0.8299 0.059 Uiso calc U R 1
C C9 1.0725(7) 1.0147(7) 0.7984(6) 0.042(2) Uani d U . 1
C C10 0.9046(8) 1.0645(10) 0.7466(7) 0.072(5) Uani d U . 1
H H10A 0.9093 1.0951 0.7809 0.108 Uiso calc U R 1
H H10B 0.8733 1.0311 0.742 0.108 Uiso calc U R 1
H H10C 0.8905 1.0843 0.7164 0.108 Uiso calc U R 1
C C11 1.1189(8) 1.0168(8) 0.8530(6) 0.049(3) Uani d U . 1
H H11 1.1534 0.9908 0.8454 0.059 Uiso calc U R 1
C C12 1.1504(10) 1.0816(9) 0.8809(8) 0.064(3) Uani d U . 1
C C13 1.1195(10) 1.1329(9) 0.8835(8) 0.068(4) Uani d U . 1
H H13 1.0749 1.1298 0.8678 0.082 Uiso calc U R 1
C C14 1.1523(11) 1.1928(10) 0.9098(9) 0.080(4) Uani d U . 1
H H14 1.1297 1.2289 0.9109 0.096 Uiso calc U R 1
C C15 1.2122(11) 1.1972(11) 0.9315(9) 0.088(4) Uani d U . 1
H H15 1.2339 1.237 0.9477 0.106 Uiso calc U R 1
C C16 1.2452(11) 1.1471(10) 0.9320(10) 0.095(4) Uani d U . 1
H H16 1.2891 1.1505 0.951 0.114 Uiso calc U R 1
C C17 1.2121(10) 1.0881(10) 0.9030(9) 0.086(4) Uani d U . 1
H H17 1.2355 1.0526 0.8997 0.103 Uiso calc U R 1
C C18 1.0922(9) 0.9872(9) 0.8889(7) 0.060(3) Uani d U . 1
C C19 1.0937(9) 1.0145(8) 0.9388(7) 0.059(3) Uani d U . 1
H H19 1.1119 1.0558 0.9541 0.071 Uiso calc U R 1
C C20 1.0691(9) 0.9845(9) 0.9705(7) 0.066(4) Uani d U . 1
H H20 1.0669 1.0073 1.0049 0.079 Uiso calc U R 1
C C21 1.0487(11) 0.9241(10) 0.9528(8) 0.087(4) Uani d U . 1
H H21 1.0313 0.9036 0.9735 0.104 Uiso calc U R 1
C C22 1.0544(12) 0.8938(11) 0.9034(9) 0.097(4) Uani d U . 1
H H22 1.0494 0.8499 0.8923 0.116 Uiso calc U R 1
C C23 1.0678(11) 0.9283(10) 0.8684(9) 0.089(4) Uani d U . 1
H H23 1.0594 0.9096 0.8307 0.107 Uiso calc U R 1
C C24 1.0560(9) 0.9614(8) 0.6496(7) 0.054(3) Uani d U . 1
H H24 1.1018 0.9536 0.6614 0.064 Uiso calc U R 1
C C25 1.0519(11) 1.0099(9) 0.6160(8) 0.069(3) Uani d U . 1
C C26 1.1087(11) 1.0417(9) 0.6217(8) 0.077(4) Uani d U . 1
H H26 1.1476 1.0324 0.6443 0.092 Uiso calc U R 1
C C27 1.1074(11) 1.0890(10) 0.5929(8) 0.084(4) Uani d U . 1
H H27 1.1446 1.1133 0.5971 0.101 Uiso calc U R 1
C C28 1.0503(11) 1.0972(10) 0.5593(9) 0.087(4) Uani d U . 1
H H28 1.0488 1.1276 0.5393 0.104 Uiso calc U R 1
C C29 0.9951(12) 1.0648(10) 0.5523(8) 0.087(4) Uani d U . 1
H H29 0.9564 1.0735 0.5292 0.105 Uiso calc U R 1
C C30 0.9966(11) 1.0173(10) 0.5805(8) 0.078(4) Uani d U . 1
H H30 0.9596 0.9917 0.5745 0.094 Uiso calc U R 1
C C31 1.0210(9) 0.8966(9) 0.6166(7) 0.060(3) Uani d U . 1
C C32 0.9876(9) 0.8643(9) 0.6378(8) 0.067(3) Uani d U . 1
H H32 0.9811 0.883 0.6716 0.08 Uiso calc U R 1
C C33 0.9618(10) 0.8023(10) 0.6101(8) 0.080(4) Uani d U . 1
H H33 0.9374 0.7798 0.6244 0.096 Uiso calc U R 1
C C34 0.9735(10) 0.7775(11) 0.5637(9) 0.085(4) Uani d U . 1
H H34 0.9557 0.7367 0.545 0.102 Uiso calc U R 1
C C35 1.0090(10) 0.8062(9) 0.5409(8) 0.077(4) Uani d U . 1
H H35 1.0158 0.7865 0.5074 0.093 Uiso calc U R 1
C C36 1.0355(9) 0.8679(9) 0.5701(7) 0.065(3) Uani d U . 1
H H36 1.0631 0.8888 0.5574 0.078 Uiso calc U R 1
C C37 1.2415(8) 0.8387(7) 0.7538(7) 0.043(2) Uani d U . 1
C C38 1.2683(8) 0.8237(8) 0.8014(7) 0.054(3) Uani d U . 1
C C39 1.3007(9) 0.7697(8) 0.7995(8) 0.063(3) Uani d U . 1
H H39 1.3226 0.7593 0.8324 0.076 Uiso calc U R 1
C C40 1.3013(10) 0.7316(9) 0.7509(8) 0.073(3) Uani d U . 1
C C41 1.2714(9) 0.7443(9) 0.7036(8) 0.069(4) Uani d U . 1
H H41 1.2714 0.7162 0.6706 0.083 Uiso calc U R 1
C C42 1.2388(8) 0.8008(8) 0.7018(7) 0.057(3) Uani d U . 1
C C43 1.3313(11) 0.6707(10) 0.7495(9) 0.099(6) Uani d U . 1
H H43A 1.3026 0.6404 0.7541 0.148 Uiso calc U R 1
H H43B 1.3712 0.6766 0.779 0.148 Uiso calc U R 1
H H43C 1.3395 0.6557 0.7146 0.148 Uiso calc U R 1
C C44 1.2051(10) 0.8176(9) 0.6507(7) 0.071(3) Uani d U . 1
H H44 1.1719 0.845 0.6591 0.085 Uiso calc U R 1
C C45 1.2468(12) 0.8556(12) 0.6309(9) 0.090(3) Uani d U . 1
C C46 1.3050(12) 0.8392(12) 0.6251(9) 0.097(4) Uani d U . 1
H H46 1.3219 0.804 0.6368 0.117 Uiso calc U R 1
C C47 1.3408(13) 0.8725(13) 0.6023(10) 0.107(4) Uani d U . 1
H H47 1.3783 0.8586 0.5945 0.128 Uiso calc U R 1
C C48 1.3177(13) 0.9229(13) 0.5935(10) 0.111(5) Uani d U . 1
H H48 1.3415 0.9452 0.5786 0.133 Uiso calc U R 1
C C49 1.2661(13) 0.9501(13) 0.6014(10) 0.110(4) Uani d U . 1
H H49 1.2575 0.9905 0.597 0.131 Uiso calc U R 1
C C50 1.2219(12) 0.9105(12) 0.6185(9) 0.101(4) Uani d U . 1
H H50 1.1814 0.922 0.6204 0.121 Uiso calc U R 1
C C51 1.1701(10) 0.7623(10) 0.6062(8) 0.087(4) Uani d U D 1
C C52 1.1747(11) 0.7474(10) 0.5539(8) 0.099(4) Uani d U D 1
H H52 1.2045 0.7702 0.545 0.119 Uiso calc U R 1
C C276 0.4722(12) -0.0073(12) 0.5627(10) 0.109(5) Uani d U . 1
H H276 0.491 -0.0425 0.5477 0.131 Uiso calc U R 1
C C53 1.1359(11) 0.6992(11) 0.5145(10) 0.111(5) Uani d U D 1
H H53 1.1366 0.6922 0.478 0.133 Uiso calc U R 1
C C54 1.0970(12) 0.6618(12) 0.5267(9) 0.110(5) Uani d U D 1
H H54 1.0729 0.6268 0.5006 0.132 Uiso calc U R 1
C C55 1.0949(12) 0.6776(11) 0.5786(9) 0.112(5) Uani d U D 1
H H55 1.0672 0.6526 0.5878 0.135 Uiso calc U R 1
C C56 1.1295(11) 0.7271(10) 0.6197(9) 0.101(4) Uani d U D 1
H H56 1.1252 0.7361 0.6551 0.121 Uiso calc U R 1
C C57 1.2670(11) 0.8664(9) 0.8544(8) 0.074(3) Uani d U . 1
H H57 1.2306 0.892 0.8442 0.089 Uiso calc U R 1
C C58 1.3230(12) 0.9119(10) 0.8824(9) 0.088(4) Uani d U . 1
C C59 1.3768(12) 0.9103(11) 0.8706(9) 0.096(4) Uani d U . 1
H H59 1.3832 0.8776 0.8428 0.115 Uiso calc U R 1
C C60 1.4264(13) 0.9597(11) 0.9010(10) 0.105(5) Uani d U . 1
H H60 1.4641 0.9622 0.8913 0.126 Uiso calc U R 1
C C61 1.4177(12) 1.0003(12) 0.9417(10) 0.110(5) Uani d U D 1
H H61 1.4519 1.0304 0.9616 0.133 Uiso calc U R 1
C C62 1.3644(12) 1.0053(11) 0.9600(10) 0.107(5) Uani d U D 1
H H62 1.3606 1.0374 0.9894 0.129 Uiso calc U R 1
C C63 1.3168(12) 0.9574(10) 0.9301(9) 0.097(4) Uani d U . 1
H H63 1.2801 0.9547 0.9411 0.117 Uiso calc U R 1
C C64 1.2524(11) 0.8359(9) 0.8918(8) 0.098(4) Uani d U D 1
C C65 1.2965(12) 0.8215(8) 0.9361(7) 0.105(4) Uani d U D 1
H H65 1.3399 0.8301 0.9405 0.126 Uiso calc U R 1
C C66 1.2818(13) 0.7950(10) 0.9749(9) 0.120(5) Uani d U D 1
H H66 1.3114 0.7857 1.0054 0.144 Uiso calc U R 1
C C67 1.2172(13) 0.7851(12) 0.9605(11) 0.131(5) Uani d U D 1
H H67 1.2048 0.7601 0.9806 0.158 Uiso calc U R 1
C C68 1.1650(13) 0.8024(12) 0.9240(10) 0.132(5) Uani d U D 1
H H68 1.1224 0.8034 0.9245 0.158 Uiso calc U R 1
C C69 1.1913(12) 0.8177(12) 0.8866(10) 0.121(4) Uani d U D 1
H H69 1.1621 0.8151 0.8518 0.145 Uiso calc U R 1
C C70 0.8292(6) 0.6098(6) 0.7401(5) 0.025(2) Uani d U . 1
C C71 0.7862(6) 0.5210(7) 0.7448(5) 0.027(2) Uani d U . 1
H H71 0.7823 0.4793 0.7466 0.032 Uiso calc U R 1
C C72 0.7413(7) 0.5597(6) 0.7416(5) 0.025(2) Uani d U . 1
H H72 0.6994 0.5521 0.7421 0.03 Uiso calc U R 1
C C73 0.7367(7) 0.6705(6) 0.7375(5) 0.028(2) Uani d U . 1
C C74 0.7406(8) 0.7108(7) 0.7862(6) 0.041(3) Uani d U . 1
C C75 0.7081(8) 0.7650(7) 0.7853(6) 0.044(3) Uani d U . 1
H H75 0.7089 0.7932 0.8185 0.052 Uiso calc U R 1
C C76 0.6758(8) 0.7770(8) 0.7377(6) 0.046(3) Uani d U . 1
C C77 0.6703(7) 0.7359(7) 0.6902(6) 0.039(3) Uani d U . 1
H H77 0.6459 0.745 0.6573 0.047 Uiso calc U R 1
C C78 0.6992(7) 0.6807(7) 0.6879(6) 0.035(2) Uani d U . 1
C C79 0.6469(9) 0.8389(8) 0.7391(7) 0.064(5) Uani d U . 1
H H79A 0.6303 0.844 0.7021 0.096 Uiso calc U R 1
H H79B 0.6793 0.8724 0.7609 0.096 Uiso calc U R 1
H H79C 0.6124 0.8402 0.7554 0.096 Uiso calc U R 1
C C80 0.6980(7) 0.6361(7) 0.6347(6) 0.039(2) Uani d U . 1
H H80 0.7082 0.5955 0.6436 0.047 Uiso calc U R 1
C C81 0.6315(8) 0.6251(8) 0.5936(6) 0.046(3) Uani d U . 1
C C82 0.5894(9) 0.5826(9) 0.5992(7) 0.061(3) Uani d U . 1
H H82 0.6009 0.5626 0.6281 0.073 Uiso calc U R 1
C C83 0.5277(10) 0.5702(10) 0.5593(8) 0.074(4) Uani d U . 1
H H83 0.497 0.5433 0.5631 0.088 Uiso calc U R 1
C C84 0.5127(10) 0.5964(9) 0.5167(8) 0.072(4) Uani d U . 1
H H84 0.4719 0.5874 0.4908 0.087 Uiso calc U R 1
C C85 0.5558(9) 0.6360(9) 0.5104(7) 0.062(3) Uani d U . 1
H H85 0.5454 0.6543 0.4804 0.075 Uiso calc U R 1
C C86 0.6151(8) 0.6485(8) 0.5490(6) 0.050(3) Uani d U . 1
H H86 0.6455 0.6746 0.544 0.06 Uiso calc U R 1
C C87 0.7462(8) 0.6511(8) 0.6106(6) 0.050(3) Uani d U . 1
C C88 0.7622(8) 0.6062(8) 0.5722(6) 0.048(3) Uani d U . 1
H H88 0.7433 0.5654 0.5632 0.058 Uiso calc U R 1
C C89 0.8043(9) 0.6184(9) 0.5467(7) 0.060(3) Uani d U . 1
H H89 0.8156 0.5853 0.5222 0.071 Uiso calc U R 1
C C90 0.8311(10) 0.6776(10) 0.5556(8) 0.078(4) Uani d U . 1
H H90 0.8608 0.6861 0.5383 0.094 Uiso calc U R 1
C C91 0.8110(10) 0.7246(10) 0.5921(8) 0.082(4) Uani d U . 1
H H91 0.8246 0.7666 0.5975 0.098 Uiso calc U R 1
C C92 0.7714(9) 0.7093(9) 0.6204(8) 0.071(3) Uani d U . 1
H H92 0.762 0.7408 0.6473 0.085 Uiso calc U R 1
C C93 0.7797(9) 0.6952(8) 0.8396(6) 0.058(3) Uani d U . 1
H H93 0.81 0.6649 0.8299 0.069 Uiso calc U R 1
C C94 0.7384(11) 0.6633(10) 0.8633(8) 0.075(3) Uani d U . 1
C C95 0.6793(11) 0.6710(10) 0.8592(8) 0.083(4) Uani d U . 1
H H95 0.6582 0.6985 0.8388 0.1 Uiso calc U R 1
C C96 0.6451(12) 0.6396(11) 0.8842(9) 0.094(4) Uani d U . 1
H H96 0.6014 0.6448 0.8789 0.113 Uiso calc U R 1
C C97 0.6726(13) 0.6055(12) 0.9129(9) 0.100(4) Uani d U . 1
H H97 0.6486 0.5856 0.9294 0.12 Uiso calc U R 1
C C98 0.7322(13) 0.5951(11) 0.9219(9) 0.099(4) Uani d U . 1
H H98 0.7517 0.5697 0.9451 0.118 Uiso calc U R 1
C C99 0.7659(12) 0.6230(10) 0.8958(8) 0.090(4) Uani d U . 1
H H99 0.8089 0.6147 0.9001 0.108 Uiso calc U R 1
C C100 0.8192(10) 0.7517(9) 0.8799(7) 0.067(3) Uani d U . 1
C C101 0.8051(10) 0.7831(9) 0.9246(7) 0.074(4) Uani d U . 1
H H101 0.7665 0.772 0.93 0.088 Uiso calc U R 1
C C102 0.8448(11) 0.8304(10) 0.9624(8) 0.084(4) Uani d U . 1
H H102 0.8354 0.8505 0.9947 0.101 Uiso calc U R 1
C C103 0.8998(11) 0.8483(10) 0.9519(8) 0.086(4) Uani d U . 1
H H103 0.9284 0.8805 0.9778 0.103 Uiso calc U R 1
C C104 0.9126(11) 0.8206(10) 0.9060(8) 0.088(4) Uani d U . 1
H H104 0.948 0.8356 0.898 0.106 Uiso calc U R 1
C C105 0.8734(10) 0.7693(10) 0.8697(8) 0.078(4) Uani d U . 1
H H105 0.884 0.7471 0.8386 0.094 Uiso calc U R 1
C C106 0.8988(7) 0.5260(7) 0.7493(6) 0.032(2) Uani d U . 1
C C107 0.9144(7) 0.5011(8) 0.7027(6) 0.042(2) Uani d U . 1
C C108 0.9712(8) 0.4749(8) 0.7075(6) 0.052(3) Uani d U . 1
H H108 0.9822 0.4563 0.6757 0.062 Uiso calc U R 1
C C109 1.0119(8) 0.4754(9) 0.7573(7) 0.060(3) Uani d U . 1
C C110 0.9961(8) 0.5016(8) 0.8024(7) 0.053(3) Uani d U . 1
H H110 1.0258 0.5027 0.8367 0.064 Uiso calc U R 1
C C111 0.9394(7) 0.5269(8) 0.8017(6) 0.042(2) Uani d U . 1
C C112 1.0763(9) 0.4479(11) 0.7612(8) 0.089(6) Uani d U . 1
H H11A 1.1025 0.4577 0.7993 0.134 Uiso calc U R 1
H H11B 1.0977 0.4657 0.74 0.134 Uiso calc U R 1
H H11C 1.0697 0.403 0.7469 0.134 Uiso calc U R 1
C C113 0.9214(8) 0.5538(7) 0.8522(6) 0.043(2) Uani d U . 1
H H113 0.8773 0.5664 0.8398 0.052 Uiso calc U R 1
C C114 0.9182(8) 0.5041(8) 0.8824(6) 0.045(3) Uani d U . 1
C C115 0.8595(8) 0.4778(8) 0.8794(6) 0.050(3) Uani d U . 1
H H115 0.8213 0.4905 0.8588 0.06 Uiso calc U R 1
C C116 0.8587(9) 0.4331(8) 0.9071(6) 0.052(3) Uani d U . 1
H H116 0.8187 0.4147 0.9041 0.062 Uiso calc U R 1
C C117 0.9102(9) 0.4138(8) 0.9380(7) 0.055(3) Uani d U . 1
H H117 0.907 0.3831 0.9566 0.065 Uiso calc U R 1
C C118 0.9676(9) 0.4396(8) 0.9418(6) 0.050(3) Uani d U . 1
H H118 1.0052 0.4262 0.9627 0.06 Uiso calc U R 1
C C119 0.9715(8) 0.4864(7) 0.9146(6) 0.045(3) Uani d U . 1
H H119 1.0116 0.5055 0.9188 0.054 Uiso calc U R 1
C C120 0.9614(8) 0.6114(8) 0.8879(7) 0.051(3) Uani d U . 1
C C121 0.9573(9) 0.6319(8) 0.9402(7) 0.058(3) Uani d U . 1
H H121 0.9317 0.6091 0.9533 0.07 Uiso calc U R 1
C C122 0.9929(9) 0.6890(9) 0.9743(8) 0.071(4) Uani d U . 1
H H122 0.9922 0.7037 1.0107 0.085 Uiso calc U R 1
C C123 1.0277(10) 0.7214(10) 0.9533(9) 0.074(4) Uani d U . 1
H H123 1.0509 0.7591 0.9752 0.089 Uiso calc U R 1
C C124 1.0294(9) 0.7008(9) 0.9020(8) 0.071(4) Uani d U . 1
H H124 1.0538 0.7241 0.8882 0.085 Uiso calc U R 1
C C125 0.9959(8) 0.6457(8) 0.8689(8) 0.057(3) Uani d U . 1
H H125 0.9972 0.6321 0.8325 0.069 Uiso calc U R 1
C C126 0.8686(8) 0.4971(9) 0.6465(6) 0.052(3) Uani d U . 1
H H126 0.84 0.5309 0.6524 0.063 Uiso calc U R 1
C C127 0.8242(11) 0.4367(10) 0.6240(7) 0.071(3) Uani d U . 1
C C128 0.8524(12) 0.3805(10) 0.6197(8) 0.087(4) Uani d U . 1
H H128 0.8968 0.3772 0.6307 0.104 Uiso calc U R 1
C C129 0.8021(13) 0.3237(12) 0.5944(9) 0.094(4) Uani d U . 1
H H129 0.8146 0.2829 0.5855 0.113 Uiso calc U R 1
C C130 0.7439(13) 0.3338(12) 0.5863(9) 0.097(4) Uani d U . 1
H H130 0.716 0.2974 0.5737 0.117 Uiso calc U R 1
C C131 0.7163(13) 0.3843(11) 0.5920(9) 0.094(4) Uani d U . 1
H H131 0.6718 0.3858 0.5845 0.113 Uiso calc U R 1
C C132 0.7622(11) 0.4411(11) 0.6119(8) 0.081(4) Uani d U . 1
H H132 0.7463 0.4809 0.6158 0.097 Uiso calc U R 1
C C133 0.8995(9) 0.5130(9) 0.6087(7) 0.060(3) Uani d U . 1
C C134 0.8871(9) 0.4815(10) 0.5552(7) 0.066(3) Uani d U . 1
H H134 0.8583 0.4457 0.5407 0.079 Uiso calc U R 1
C C135 0.9174(9) 0.5024(11) 0.5214(8) 0.072(4) Uani d U . 1
H H135 0.9125 0.4787 0.4855 0.086 Uiso calc U R 1
C C136 0.9537(10) 0.5571(11) 0.5415(8) 0.083(4) Uani d U . 1
H H136 0.9729 0.57 0.5179 0.099 Uiso calc U R 1
C C137 0.9657(10) 0.5974(11) 0.5956(8) 0.080(4) Uani d U . 1
H H137 0.9879 0.6372 0.6076 0.096 Uiso calc U R 1
C C138 0.9405(9) 0.5700(10) 0.6270(8) 0.073(4) Uani d U . 1
H H138 0.951 0.5903 0.6645 0.088 Uiso calc U R 1
C C139 0.6515(6) 0.1160(6) 0.7484(6) 0.027(2) Uani d U . 1
C C140 0.7417(7) 0.0693(6) 0.7521(6) 0.029(2) Uani d U . 1
H H140 0.784 0.0624 0.7525 0.035 Uiso calc U R 1
C C141 0.6992(6) 0.0293(6) 0.7548(6) 0.030(2) Uani d U . 1
H H141 0.7057 -0.0119 0.7577 0.036 Uiso calc U R 1
C C142 0.5846(7) 0.0306(6) 0.7519(6) 0.030(2) Uani d U . 1
C C143 0.5723(7) 0.0331(7) 0.8005(6) 0.035(2) Uani d U . 1
C C144 0.5173(7) 0.0055(7) 0.7994(6) 0.041(3) Uani d U . 1
H H144 0.5085 0.0074 0.8326 0.05 Uiso calc U R 1
C C145 0.4729(7) -0.0258(8) 0.7503(6) 0.043(3) Uani d U . 1
C C146 0.4878(7) -0.0286(7) 0.7045(6) 0.043(3) Uani d U . 1
H H146 0.4587 -0.0511 0.6713 0.052 Uiso calc U R 1
C C147 0.5435(7) -0.0006(7) 0.7020(6) 0.038(2) Uani d U . 1
C C148 0.4122(8) -0.0538(9) 0.7505(6) 0.060(5) Uani d U . 1
H H14A 0.3769 -0.0355 0.7289 0.09 Uiso calc U R 1
H H14B 0.4105 -0.0458 0.7879 0.09 Uiso calc U R 1
H H14C 0.4092 -0.0985 0.7349 0.09 Uiso calc U R 1
C C149 0.5558(8) -0.0008(8) 0.6493(6) 0.046(2) Uani d U . 1
H H149 0.593 0.0296 0.6592 0.055 Uiso calc U R 1
C C150 0.5766(10) -0.0625(9) 0.6230(7) 0.062(3) Uani d U . 1
C C151 0.5474(10) -0.1186(9) 0.6151(8) 0.074(4) Uani d U . 1
H H151 0.5124 -0.1229 0.628 0.089 Uiso calc U R 1
C C152 0.5717(11) -0.1730(10) 0.5859(8) 0.082(4) Uani d U . 1
H H152 0.5483 -0.2121 0.5729 0.099 Uiso calc U R 1
C C153 0.6253(11) -0.1657(11) 0.5788(9) 0.086(4) Uani d U . 1
H H153 0.6436 -0.2021 0.5652 0.103 Uiso calc U R 1
C C154 0.6573(11) -0.1136(11) 0.5882(8) 0.086(4) Uani d U . 1
H H154 0.6952 -0.1115 0.5786 0.103 Uiso calc U R 1
C C155 0.6339(10) -0.0613(10) 0.6127(8) 0.076(4) Uani d U . 1
H H155 0.6582 -0.0228 0.6229 0.091 Uiso calc U R 1
C C156 0.5032(10) 0.0236(10) 0.6114(8) 0.074(4) Uani d U . 1
C C157 0.4066(13) 0.0068(13) 0.5253(10) 0.122(5) Uani d U . 1
H H157 0.3756 -0.0226 0.4984 0.146 Uiso calc U R 1
C C158 0.4032(13) 0.0700(13) 0.5395(11) 0.121(5) Uani d U . 1
H H158 0.3783 0.0904 0.5139 0.146 Uiso calc U R 1
C C159 0.4368(12) 0.1038(12) 0.5921(11) 0.116(5) Uani d U . 1
H H159 0.43 0.1463 0.6026 0.139 Uiso calc U R 1
C C160 0.4791(11) 0.0788(11) 0.6294(10) 0.098(5) Uani d U . 1
H H160 0.4916 0.0992 0.6669 0.118 Uiso calc U R 1
C C161 0.6194(7) 0.0713(8) 0.8550(6) 0.044(2) Uani d U . 1
H H161 0.6434 0.1026 0.8454 0.053 Uiso calc U R 1
C C162 0.6666(8) 0.0330(8) 0.8820(7) 0.053(3) Uani d U . 1
C C163 0.6620(9) -0.0306(9) 0.8710(8) 0.065(4) Uani d U . 1
H H163 0.6264 -0.0533 0.8433 0.078 Uiso calc U R 1
C C164 0.7077(9) -0.0617(10) 0.8992(8) 0.075(4) Uani d U . 1
H H164 0.7055 -0.1056 0.8892 0.09 Uiso calc U R 1
C C165 0.7583(9) -0.0284(10) 0.9434(8) 0.075(4) Uani d U . 1
H H165 0.7885 -0.0499 0.9645 0.09 Uiso calc U R 1
C C166 0.7638(9) 0.0339(9) 0.9557(8) 0.068(4) Uani d U . 1
H H166 0.7985 0.0565 0.9843 0.081 Uiso calc U R 1
C C167 0.7188(8) 0.0637(9) 0.9263(7) 0.058(4) Uani d U . 1
H H167 0.7224 0.1076 0.936 0.07 Uiso calc U R 1
C C168 0.5836(8) 0.1075(8) 0.8924(7) 0.047(3) Uani d U . 1
C C169 0.5777(8) 0.0887(8) 0.9364(6) 0.049(3) Uani d U . 1
H H169 0.5956 0.0519 0.9436 0.059 Uiso calc U R 1
C C170 0.5463(8) 0.1221(8) 0.9707(7) 0.057(3) Uani d U . 1
H H170 0.5436 0.1095 1.0017 0.068 Uiso calc U R 1
C C171 0.5190(9) 0.1747(9) 0.9580(7) 0.062(3) Uani d U . 1
H H171 0.4947 0.197 0.9792 0.075 Uiso calc U R 1
C C172 0.5266(9) 0.1947(9) 0.9153(7) 0.062(3) Uani d U . 1
H H172 0.5104 0.2323 0.9085 0.075 Uiso calc U R 1
C C173 0.5576(8) 0.1603(8) 0.8826(7) 0.055(3) Uani d U . 1
H H173 0.5611 0.1735 0.852 0.066 Uiso calc U R 1
C C174 0.7404(7) 0.1797(7) 0.7450(6) 0.034(2) Uani d U . 1
C C175 0.7349(8) 0.1910(7) 0.6971(7) 0.051(3) Uani d U . 1
C C176 0.7652(8) 0.2471(7) 0.6959(7) 0.050(3) Uani d U . 1
H H176 0.7639 0.2557 0.6623 0.06 Uiso calc U R 1
C C177 0.7969(8) 0.2892(7) 0.7451(6) 0.045(3) Uani d U . 1
C C178 0.8010(7) 0.2763(7) 0.7929(6) 0.035(3) Uani d U . 1
H H178 0.8221 0.306 0.8257 0.042 Uiso calc U R 1
C C179 0.7751(7) 0.2205(6) 0.7957(6) 0.034(2) Uani d U . 1
C C180 0.8279(9) 0.3497(8) 0.7415(7) 0.064(5) Uani d U . 1
H H18A 0.8461 0.3764 0.7781 0.096 Uiso calc U R 1
H H18B 0.7958 0.3712 0.7198 0.096 Uiso calc U R 1
H H18C 0.8613 0.3398 0.7243 0.096 Uiso calc U R 1
C C181 0.7836(8) 0.2054(7) 0.8500(6) 0.042(2) Uani d U . 1
H H181 0.752 0.17 0.8426 0.05 Uiso calc U R 1
C C182 0.8470(8) 0.1815(8) 0.8695(6) 0.047(3) Uani d U . 1
C C183 0.9029(8) 0.2100(8) 0.8711(6) 0.050(3) Uani d U . 1
H H183 0.9015 0.2451 0.8565 0.059 Uiso calc U R 1
C C184 0.9616(9) 0.1887(9) 0.8934(7) 0.063(3) Uani d U . 1
H H184 0.9998 0.2097 0.8953 0.075 Uiso calc U R 1
C C185 0.9627(10) 0.1366(9) 0.9127(8) 0.072(4) Uani d U . 1
H H185 1.0022 0.1205 0.9262 0.086 Uiso calc U R 1
C C186 0.9113(10) 0.1087(9) 0.9130(8) 0.070(4) Uani d U . 1
H H186 0.9136 0.0737 0.9278 0.084 Uiso calc U R 1
C C187 0.8508(9) 0.1311(8) 0.8909(7) 0.059(3) Uani d U . 1
H H187 0.8133 0.1107 0.8911 0.071 Uiso calc U R 1
C C188 0.7676(9) 0.2558(8) 0.8898(7) 0.051(3) Uani d U . 1
C C189 0.8090(9) 0.2897(8) 0.9369(7) 0.058(3) Uani d U . 1
H H189 0.8525 0.2826 0.9443 0.07 Uiso calc U R 1
C C190 0.7903(10) 0.3349(9) 0.9752(8) 0.069(4) Uani d U . 1
H H190 0.8204 0.3596 1.0067 0.083 Uiso calc U R 1
C C191 0.7261(10) 0.3418(10) 0.9649(9) 0.078(4) Uani d U . 1
H H191 0.7122 0.3713 0.9904 0.094 Uiso calc U R 1
C C192 0.6799(11) 0.3058(10) 0.9169(8) 0.080(4) Uani d U . 1
H H192 0.6361 0.3121 0.9098 0.096 Uiso calc U R 1
C C193 0.7014(9) 0.2616(9) 0.8813(8) 0.069(4) Uani d U . 1
H H193 0.6717 0.2349 0.8508 0.082 Uiso calc U R 1
C C194 0.7029(11) 0.1435(10) 0.6440(8) 0.083(3) Uani d U . 1
H H194 0.6822 0.11 0.6538 0.099 Uiso calc U R 1
C C195 0.7473(11) 0.1134(10) 0.6151(9) 0.103(4) Uani d U D 1
C C196 0.7762(10) 0.0595(10) 0.6153(9) 0.120(5) Uani d U D 1
H H196 0.7688 0.0392 0.6408 0.144 Uiso calc U R 1
C C197 0.8142(12) 0.0279(12) 0.5862(9) 0.127(5) Uani d U D 1
H H197 0.8301 -0.0106 0.5906 0.153 Uiso calc U R 1
C C198 0.8266(14) 0.0580(12) 0.5501(11) 0.136(5) Uani d U D 1
H H198 0.8558 0.0415 0.5315 0.163 Uiso calc U R 1
C C199 0.7976(13) 0.1127(12) 0.5393(10) 0.129(5) Uani d U D 1
H H199 0.8007 0.1298 0.5106 0.155 Uiso calc U R 1
C C200 0.7635(12) 0.1387(12) 0.5763(9) 0.119(4) Uani d U D 1
H H200 0.7498 0.1787 0.5747 0.143 Uiso calc U R 1
C C201 0.6528(12) 0.1711(10) 0.6107(9) 0.112(4) Uani d U D 1
C C202 0.6217(12) 0.1423(12) 0.5563(9) 0.148(6) Uani d U D 1
H H202 0.6388 0.1065 0.54 0.177 Uiso calc U R 1
C C203 0.5662(13) 0.1620(12) 0.5232(11) 0.165(6) Uani d U D 1
H H203 0.5479 0.1414 0.486 0.198 Uiso calc U R 1
C C204 0.5402(14) 0.2136(13) 0.5484(11) 0.161(6) Uani d U D 1
H H204 0.5003 0.2251 0.5294 0.194 Uiso calc U R 1
C C205 0.5708(13) 0.2469(13) 0.5989(10) 0.145(6) Uani d U D 1
H H205 0.5592 0.2866 0.6137 0.174 Uiso calc U R 1
C C206 0.6197(12) 0.2196(11) 0.6276(11) 0.129(5) Uani d U D 1
H H206 0.633 0.2372 0.6657 0.155 Uiso calc U R 1
C C207 0.3273(6) 0.3959(6) 0.7481(6) 0.025(2) Uani d U . 1
C C208 0.2818(6) 0.4829(7) 0.7514(6) 0.029(2) Uani d U . 1
H H208 0.2746 0.5248 0.7513 0.035 Uiso calc U R 1
C C209 0.2397(6) 0.4405(6) 0.7545(5) 0.027(2) Uani d U . 1
H H209 0.1988 0.4471 0.7582 0.033 Uiso calc U R 1
C C210 0.2433(6) 0.3297(6) 0.7547(5) 0.023(2) Uani d U . 1
C C211 0.2158(6) 0.2847(7) 0.7065(6) 0.029(2) Uani d U . 1
C C212 0.1898(7) 0.2292(7) 0.7124(6) 0.038(3) Uani d U . 1
H H212 0.1707 0.1972 0.6807 0.046 Uiso calc U R 1
C C213 0.1914(8) 0.2204(7) 0.7619(6) 0.043(3) Uani d U . 1
C C214 0.2190(7) 0.2678(7) 0.8080(6) 0.036(3) Uani d U . 1
H H214 0.2208 0.2617 0.8425 0.043 Uiso calc U R 1
C C215 0.2437(7) 0.3228(7) 0.8054(6) 0.031(2) Uani d U . 1
C C216 0.1654(10) 0.1602(8) 0.7663(7) 0.067(5) Uani d U . 1
H H21A 0.1611 0.1283 0.7327 0.1 Uiso calc U R 1
H H21B 0.1238 0.1655 0.7721 0.1 Uiso calc U R 1
H H21C 0.1942 0.1476 0.7971 0.1 Uiso calc U R 1
C C217 0.2734(7) 0.3738(7) 0.8576(6) 0.039(2) Uani d U . 1
H H217 0.29 0.4082 0.8459 0.047 Uiso calc U R 1
C C218 0.2272(8) 0.4009(8) 0.8857(7) 0.050(3) Uani d U . 1
C C219 0.1677(9) 0.3816(9) 0.8761(8) 0.064(4) Uani d U . 1
H H219 0.1507 0.3462 0.847 0.077 Uiso calc U R 1
C C220 0.1287(10) 0.4087(10) 0.9050(8) 0.078(4) Uani d U . 1
H H220 0.087 0.3907 0.8964 0.093 Uiso calc U R 1
C C221 0.1481(9) 0.4597(10) 0.9447(8) 0.079(4) Uani d U . 1
H H221 0.1202 0.4787 0.9638 0.095 Uiso calc U R 1
C C222 0.2064(9) 0.4836(10) 0.9573(8) 0.079(4) Uani d U . 1
H H222 0.2212 0.52 0.9857 0.094 Uiso calc U R 1
C C223 0.2459(9) 0.4553(9) 0.9289(7) 0.067(4) Uani d U . 1
H H223 0.2879 0.473 0.9388 0.081 Uiso calc U R 1
C C224 0.3304(8) 0.3533(8) 0.8959(7) 0.048(3) Uani d U . 1
C C225 0.3246(8) 0.3337(8) 0.9402(7) 0.052(3) Uani d U . 1
H H225 0.2849 0.3318 0.9467 0.062 Uiso calc U R 1
C C226 0.3814(9) 0.3160(8) 0.9766(8) 0.063(3) Uani d U . 1
H H226 0.3795 0.3019 1.0071 0.076 Uiso calc U R 1
C C227 0.4373(9) 0.3206(9) 0.9651(8) 0.066(3) Uani d U . 1
H H227 0.4743 0.31 0.9891 0.08 Uiso calc U R 1
C C228 0.4431(9) 0.3391(8) 0.9223(8) 0.065(3) Uani d U . 1
H H228 0.4825 0.3413 0.9154 0.078 Uiso calc U R 1
C C229 0.3870(8) 0.3551(8) 0.8881(7) 0.057(3) Uani d U . 1
H H229 0.3898 0.368 0.8572 0.068 Uiso calc U R 1
C C230 0.2103(7) 0.2965(7) 0.6520(6) 0.041(2) Uani d U . 1
H H230 0.2484 0.3242 0.6575 0.049 Uiso calc U R 1
C C231 0.1545(8) 0.3303(9) 0.6309(7) 0.053(3) Uani d U . 1
C C232 0.0948(8) 0.3138(9) 0.6311(7) 0.061(3) Uani d U . 1
H H232 0.0891 0.2795 0.645 0.074 Uiso calc U R 1
C C233 0.0426(9) 0.3450(10) 0.6118(8) 0.070(4) Uani d U . 1
H H233 0.0017 0.3306 0.6103 0.084 Uiso calc U R 1
C C234 0.0504(9) 0.3953(10) 0.5953(8) 0.073(4) Uani d U . 1
H H234 0.0144 0.4163 0.5814 0.087 Uiso calc U R 1
C C235 0.1117(9) 0.4187(10) 0.5979(8) 0.074(4) Uani d U . 1
H H235 0.1175 0.4562 0.5883 0.088 Uiso calc U R 1
C C236 0.1614(9) 0.3848(9) 0.6149(7) 0.064(3) Uani d U . 1
H H236 0.2023 0.3987 0.6159 0.077 Uiso calc U R 1
C C237 0.2148(9) 0.2361(8) 0.6102(7) 0.054(3) Uani d U . 1
C C238 0.2652(9) 0.2014(9) 0.6212(8) 0.065(4) Uani d U . 1
H H238 0.2967 0.2145 0.6554 0.078 Uiso calc U R 1
C C239 0.2733(10) 0.1478(10) 0.5851(8) 0.079(4) Uani d U . 1
H H239 0.307 0.1225 0.5947 0.095 Uiso calc U R 1
C C240 0.2295(11) 0.1341(11) 0.5351(9) 0.087(4) Uani d U . 1
H H240 0.2325 0.0974 0.5095 0.104 Uiso calc U R 1
C C241 0.1798(11) 0.1715(10) 0.5193(9) 0.084(4) Uani d U . 1
H H241 0.1528 0.162 0.4829 0.101 Uiso calc U R 1
C C242 0.1706(10) 0.2224(9) 0.5575(7) 0.070(4) Uani d U . 1
H H242 0.136 0.247 0.5486 0.084 Uiso calc U R 1
C C243 0.3896(6) 0.4872(7) 0.7451(6) 0.028(2) Uani d U . 1
C C244 0.4389(7) 0.5126(7) 0.7928(6) 0.036(2) Uani d U . 1
C C245 0.4892(7) 0.5447(7) 0.7883(6) 0.040(3) Uani d U . 1
H H245 0.5222 0.5637 0.8204 0.048 Uiso calc U R 1
C C246 0.4935(7) 0.5503(8) 0.7391(6) 0.043(3) Uani d U . 1
C C247 0.4441(7) 0.5217(7) 0.6917(6) 0.039(3) Uani d U . 1
H H247 0.4464 0.524 0.6571 0.046 Uiso calc U R 1
C C248 0.3927(7) 0.4905(7) 0.6956(6) 0.035(2) Uani d U . 1
C C249 0.5476(9) 0.5894(9) 0.7343(7) 0.067(5) Uani d U . 1
H H24A 0.5608 0.6249 0.7659 0.1 Uiso calc U R 1
H H24B 0.533 0.6041 0.7011 0.1 Uiso calc U R 1
H H24C 0.5834 0.5642 0.7329 0.1 Uiso calc U R 1
C C250 0.3396(7) 0.4581(7) 0.6429(6) 0.039(2) Uani d U . 1
H H250 0.3017 0.452 0.6547 0.047 Uiso calc U R 1
C C251 0.3206(8) 0.4976(8) 0.6043(6) 0.050(3) Uani d U . 1
C C252 0.2760(9) 0.5399(8) 0.6097(7) 0.060(3) Uani d U . 1
H H252 0.257 0.5416 0.6377 0.072 Uiso calc U R 1
C C253 0.2581(9) 0.5787(9) 0.5771(7) 0.066(3) Uani d U . 1
H H253 0.2277 0.6073 0.5827 0.079 Uiso calc U R 1
C C254 0.2829(9) 0.5769(9) 0.5377(7) 0.066(3) Uani d U . 1
H H254 0.269 0.6042 0.5149 0.079 Uiso calc U R 1
C C255 0.3273(9) 0.5380(8) 0.5279(7) 0.058(3) Uani d U . 1
H H255 0.3444 0.5375 0.499 0.069 Uiso calc U R 1
C C256 0.3466(8) 0.4982(8) 0.5629(6) 0.052(3) Uani d U . 1
H H256 0.3784 0.4711 0.558 0.062 Uiso calc U R 1
C C257 0.3563(7) 0.3919(8) 0.6186(6) 0.039(3) Uani d U . 1
C C258 0.3129(8) 0.3565(8) 0.5708(6) 0.043(3) Uani d U . 1
H H258 0.2758 0.3743 0.5542 0.052 Uiso calc U R 1
C C259 0.3222(8) 0.2976(8) 0.5475(7) 0.050(3) Uani d U . 1
H H259 0.2923 0.2751 0.5148 0.06 Uiso calc U R 1
C C260 0.3745(8) 0.2714(9) 0.5713(7) 0.055(3) Uani d U . 1
H H260 0.3812 0.2302 0.5552 0.066 Uiso calc U R 1
C C261 0.4178(9) 0.3039(8) 0.6186(7) 0.054(3) Uani d U . 1
H H261 0.4538 0.2851 0.6357 0.065 Uiso calc U R 1
C C262 0.4084(8) 0.3651(8) 0.6413(6) 0.043(3) Uani d U . 1
H H262 0.4391 0.3881 0.6733 0.051 Uiso calc U R 1
C C263 0.4341(8) 0.5079(8) 0.8480(6) 0.050(3) Uani d U . 1
H H263 0.4023 0.4729 0.8415 0.06 Uiso calc U R 1
C C264 0.4096(11) 0.5680(10) 0.8761(8) 0.077(3) Uani d U . 1
C C265 0.4266(11) 0.6248(11) 0.8810(9) 0.086(4) Uani d U . 1
H H265 0.4573 0.6311 0.8638 0.104 Uiso calc U R 1
C C266 0.4062(12) 0.6775(12) 0.9078(10) 0.103(4) Uani d U . 1
H H266 0.4252 0.7178 0.9137 0.124 Uiso calc U R 1
C C267 0.3608(14) 0.6675(14) 0.9235(11) 0.118(5) Uani d U . 1
H H267 0.3515 0.7014 0.9486 0.141 Uiso calc U R 1
C C268 0.3246(14) 0.6181(13) 0.9109(11) 0.119(5) Uani d U . 1
H H268 0.2834 0.6179 0.9148 0.142 Uiso calc U R 1
C C269 0.3537(12) 0.5596(12) 0.8889(10) 0.104(4) Uani d U . 1
H H269 0.335 0.5196 0.8841 0.125 Uiso calc U R 1
C C270 0.4958(9) 0.4949(8) 0.8849(7) 0.055(3) Uani d U . 1
C C271 0.5227(10) 0.5264(9) 0.9371(8) 0.075(4) Uani d U . 1
H H271 0.5034 0.5619 0.951 0.09 Uiso calc U R 1
C C272 0.5746(11) 0.5110(10) 0.9703(9) 0.092(4) Uani d U . 1
H H272 0.5908 0.5344 1.0069 0.111 Uiso calc U R 1
C C273 0.6040(11) 0.4615(10) 0.9511(9) 0.093(4) Uani d U . 1
H H273 0.639 0.4483 0.9753 0.112 Uiso calc U R 1
C C274 0.5836(10) 0.4293(10) 0.8959(8) 0.080(4) Uani d U . 1
H H274 0.6077 0.3987 0.8812 0.096 Uiso calc U R 1
C C275 0.5278(9) 0.4438(9) 0.8642(8) 0.063(4) Uani d U . 1
H H275 0.5101 0.4197 0.828 0.075 Uiso calc U R 1
N N1 1.1411(5) 0.9623(5) 0.7526(5) 0.031(2) Uani d U . 1
N N2 1.2106(5) 0.8946(5) 0.7525(5) 0.032(2) Uani d U . 1
N N3 0.7677(5) 0.6133(5) 0.7373(4) 0.0229(18) Uani d U . 1
N N4 0.8400(5) 0.5522(5) 0.7449(4) 0.0242(19) Uani d U . 1
N N5 0.6437(5) 0.0584(5) 0.7525(4) 0.0252(19) Uani d U . 1
N N6 0.7122(5) 0.1226(5) 0.7486(5) 0.0266(19) Uani d U . 1
N N7 0.2683(5) 0.3875(5) 0.7514(4) 0.0232(19) Uani d U . 1
N N8 0.3362(5) 0.4556(5) 0.7486(4) 0.0246(19) Uani d U . 1

loop_
_atom_site_aniso_label
_atom_site_aniso_U_11
_atom_site_aniso_U_22
_atom_site_aniso_U_33
_atom_site_aniso_U_12
_atom_site_aniso_U_13
_atom_site_aniso_U_23
Cu1 0.0446(12) 0.0413(13) 0.0560(14) -0.0128(10) 0.0227(11) 0.0164(10)
Cu2 0.0418(12) 0.0455(13) 0.0520(13) -0.0098(10) 0.0271(10) 0.0123(10)
Cu3 0.0341(11) 0.0313(11) 0.0675(14) 0.0148(9) 0.0279(10) 0.0169(10)
Cu4 0.0296(11) 0.0359(11) 0.0450(12) 0.0217(9) 0.0233(9) 0.0181(9)
O1 0.104(5) 0.095(5) 0.090(5) -0.063(4) 0.025(4) 0.021(4)
O2 0.102(5) 0.107(5) 0.090(5) -0.069(4) 0.022(4) 0.026(5)
O3 0.177(11) 0.154(7) 0.181(12) -0.058(6) 0.032(10) 0.040(7)
O4 0.197(12) 0.154(11) 0.080(5) -0.038(10) 0.010(5) 0.021(5)
O5 0.054(4) 0.054(4) 0.088(4) 0.032(4) 0.023(4) 0.016(3)
O6 0.054(3) 0.048(4) 0.080(5) 0.034(3) 0.022(3) 0.019(4)
O7 0.095(8) 0.084(8) 0.089(5) 0.024(7) 0.006(4) 0.033(5)
O8 0.093(8) 0.055(5) 0.109(9) 0.026(4) 0.033(7) 0.024(5)
S1 0.113(4) 0.140(4) 0.078(4) -0.090(3) 0.020(3) 0.024(3)
S2 0.053(3) 0.052(3) 0.082(3) 0.036(2) 0.020(2) 0.017(2)
C1 0.036(3) 0.033(3) 0.037(5) -0.002(3) 0.022(3) 0.013(3)
C2 0.036(4) 0.035(4) 0.039(6) -0.001(3) 0.024(4) 0.016(4)
C3 0.037(4) 0.036(4) 0.041(6) 0.000(3) 0.026(4) 0.015(4)
C4 0.038(4) 0.038(5) 0.035(3) 0.002(3) 0.025(3) 0.012(3)
C5 0.050(4) 0.047(5) 0.037(4) 0.007(4) 0.020(3) 0.012(3)
C6 0.051(5) 0.062(7) 0.044(5) 0.013(5) 0.021(4) 0.011(5)
C7 0.054(5) 0.072(7) 0.046(5) 0.017(5) 0.023(4) 0.011(5)
C8 0.049(5) 0.066(7) 0.041(5) 0.015(4) 0.027(4) 0.009(5)
C9 0.046(4) 0.051(5) 0.037(4) 0.009(4) 0.027(3) 0.010(3)
C10 0.058(6) 0.105(12) 0.052(9) 0.030(7) 0.021(6) 0.009(9)
C11 0.058(5) 0.054(5) 0.040(4) 0.004(4) 0.021(3) 0.010(4)
C12 0.070(6) 0.059(5) 0.061(6) -0.006(4) 0.023(5) 0.010(4)
C13 0.074(7) 0.059(5) 0.071(8) -0.007(5) 0.024(6) 0.012(5)
C14 0.086(7) 0.063(6) 0.086(8) -0.013(5) 0.023(7) 0.011(6)
C15 0.085(7) 0.072(7) 0.099(9) -0.015(5) 0.022(7) 0.014(6)
C16 0.084(7) 0.075(7) 0.110(9) -0.014(5) 0.014(7) 0.008(6)
C17 0.073(6) 0.071(7) 0.100(8) -0.008(5) 0.017(5) 0.009(6)
C18 0.084(6) 0.058(5) 0.041(5) -0.007(5) 0.030(4) 0.005(4)
C19 0.086(8) 0.053(6) 0.041(5) -0.006(6) 0.028(5) 0.005(4)
C20 0.097(8) 0.061(6) 0.041(6) -0.013(6) 0.029(6) 0.007(5)
C21 0.132(9) 0.066(7) 0.060(7) -0.024(6) 0.033(7) 0.006(5)
C22 0.149(9) 0.073(7) 0.066(6) -0.028(6) 0.040(7) 0.003(5)
C23 0.136(8) 0.067(6) 0.061(6) -0.024(6) 0.037(6) 0.000(5)
C24 0.065(5) 0.060(5) 0.039(4) 0.005(4) 0.024(4) 0.007(3)
C25 0.093(7) 0.071(6) 0.046(5) 0.002(5) 0.024(5) 0.015(4)
C26 0.097(7) 0.080(7) 0.055(7) -0.003(6) 0.022(5) 0.020(6)
C27 0.106(8) 0.085(7) 0.064(7) -0.004(6) 0.021(6) 0.027(6)
C28 0.107(8) 0.087(8) 0.066(8) 0.000(6) 0.020(6) 0.029(6)
C29 0.108(8) 0.090(8) 0.065(7) 0.000(6) 0.020(6) 0.029(6)
C30 0.096(7) 0.083(7) 0.056(6) 0.005(6) 0.022(5) 0.022(6)
C31 0.069(6) 0.060(5) 0.047(5) 0.003(4) 0.019(5) 0.004(4)
C32 0.073(7) 0.070(6) 0.052(6) -0.005(5) 0.019(5) 0.006(5)
C33 0.086(8) 0.073(7) 0.067(7) -0.009(6) 0.016(6) 0.001(5)
C34 0.095(8) 0.078(7) 0.068(7) -0.009(6) 0.018(6) -0.001(5)
C35 0.089(8) 0.067(7) 0.062(7) 0.001(6) 0.017(6) -0.001(5)
C36 0.078(7) 0.064(6) 0.049(6) 0.003(6) 0.022(5) 0.002(5)
C37 0.047(5) 0.038(4) 0.048(4) 0.005(4) 0.019(4) 0.015(3)
C38 0.065(6) 0.045(5) 0.053(4) 0.000(4) 0.013(4) 0.023(3)
C39 0.074(7) 0.050(5) 0.057(6) 0.007(5) 0.004(5) 0.018(4)
C40 0.080(7) 0.064(6) 0.060(5) 0.017(5) 0.003(5) 0.012(4)
C41 0.075(7) 0.064(6) 0.056(6) 0.026(5) 0.009(5) 0.007(4)
C42 0.060(6) 0.060(5) 0.049(4) 0.018(4) 0.017(4) 0.010(3)
C43 0.107(13) 0.070(7) 0.088(11) 0.030(8) -0.007(10) 0.009(7)
C44 0.079(6) 0.079(6) 0.051(4) 0.027(5) 0.015(4) 0.014(4)
C45 0.097(7) 0.104(7) 0.066(6) 0.014(5) 0.020(5) 0.023(5)
C46 0.097(7) 0.111(9) 0.078(8) 0.013(6) 0.022(6) 0.020(7)
C47 0.105(8) 0.123(9) 0.090(8) 0.009(7) 0.025(7) 0.028(7)
C48 0.112(9) 0.126(9) 0.096(9) 0.012(7) 0.028(7) 0.033(7)
C49 0.115(9) 0.123(8) 0.095(8) 0.015(7) 0.029(7) 0.039(7)
C50 0.109(8) 0.112(8) 0.084(8) 0.018(6) 0.025(7) 0.033(6)
C51 0.089(7) 0.089(7) 0.066(5) 0.025(5) 0.012(5) 0.000(5)
C52 0.103(9) 0.107(8) 0.068(6) 0.017(7) 0.017(6) -0.005(5)
C276 0.119(8) 0.100(8) 0.079(6) 0.039(7) -0.003(6) 0.009(6)
C53 0.111(9) 0.113(9) 0.079(7) 0.014(7) 0.013(6) -0.010(6)
C54 0.109(9) 0.110(9) 0.084(7) 0.016(7) 0.011(7) -0.005(6)
C55 0.114(9) 0.109(8) 0.086(7) 0.008(7) 0.013(7) -0.006(6)
C56 0.105(8) 0.103(8) 0.076(7) 0.010(6) 0.017(6) -0.001(6)
C57 0.103(6) 0.061(5) 0.060(4) -0.005(5) 0.025(4) 0.017(4)
C58 0.119(7) 0.075(6) 0.068(6) -0.020(5) 0.019(5) 0.026(5)
C59 0.122(7) 0.088(8) 0.077(8) -0.020(6) 0.024(6) 0.028(6)
C60 0.131(8) 0.094(8) 0.086(8) -0.028(7) 0.024(7) 0.027(7)
C61 0.136(9) 0.097(8) 0.092(8) -0.027(7) 0.025(7) 0.023(7)
C62 0.136(9) 0.090(8) 0.088(8) -0.026(7) 0.023(7) 0.019(6)
C63 0.129(8) 0.082(7) 0.076(7) -0.021(7) 0.024(6) 0.021(6)
C64 0.141(8) 0.085(7) 0.068(6) -0.024(6) 0.030(5) 0.024(5)
C65 0.157(9) 0.086(8) 0.068(7) -0.016(7) 0.027(6) 0.021(6)
C66 0.177(10) 0.106(9) 0.078(7) -0.023(8) 0.034(7) 0.028(7)
C67 0.177(10) 0.124(9) 0.093(8) -0.028(8) 0.036(7) 0.033(7)
C68 0.167(9) 0.136(10) 0.097(8) -0.034(8) 0.039(7) 0.039(7)
C69 0.149(8) 0.126(9) 0.090(8) -0.033(7) 0.032(6) 0.034(7)
C70 0.026(3) 0.032(3) 0.026(5) 0.006(2) 0.016(3) 0.015(3)
C71 0.031(4) 0.032(4) 0.026(6) 0.008(3) 0.016(4) 0.013(4)
C72 0.028(4) 0.032(4) 0.023(5) 0.006(3) 0.016(4) 0.013(4)
C73 0.036(4) 0.035(4) 0.024(3) 0.013(3) 0.023(3) 0.011(3)
C74 0.054(5) 0.048(4) 0.027(3) 0.022(4) 0.024(3) 0.006(3)
C75 0.062(6) 0.051(5) 0.023(4) 0.027(5) 0.025(4) 0.004(4)
C76 0.066(6) 0.050(5) 0.024(4) 0.026(5) 0.021(4) 0.004(4)
C77 0.056(6) 0.044(5) 0.021(4) 0.023(4) 0.018(4) 0.009(3)
C78 0.047(5) 0.041(4) 0.024(3) 0.018(4) 0.021(3) 0.010(3)
C79 0.086(11) 0.055(6) 0.041(9) 0.036(7) 0.012(8) 0.001(6)
C80 0.053(4) 0.045(5) 0.026(4) 0.014(4) 0.023(3) 0.007(3)
C81 0.057(5) 0.053(6) 0.033(4) 0.010(4) 0.019(4) 0.011(4)
C82 0.067(6) 0.074(7) 0.042(6) -0.005(5) 0.014(5) 0.020(5)
C83 0.073(6) 0.084(8) 0.057(6) -0.009(5) 0.005(5) 0.023(6)
C84 0.073(7) 0.083(8) 0.055(6) -0.004(6) 0.007(5) 0.023(6)
C85 0.066(6) 0.069(7) 0.048(6) 0.005(5) 0.009(5) 0.017(5)
C86 0.061(6) 0.056(7) 0.036(5) 0.009(5) 0.017(4) 0.014(5)
C87 0.062(5) 0.060(5) 0.033(5) 0.004(4) 0.029(4) 0.001(4)
C88 0.062(6) 0.059(6) 0.029(5) 0.009(5) 0.026(5) 0.006(5)
C89 0.074(7) 0.073(7) 0.041(6) 0.003(6) 0.037(5) 0.007(5)
C90 0.096(8) 0.079(7) 0.069(7) -0.005(6) 0.048(6) 0.006(5)
C91 0.099(8) 0.079(7) 0.076(7) -0.009(6) 0.052(6) 0.002(5)
C92 0.089(7) 0.065(6) 0.064(7) -0.006(5) 0.044(6) -0.002(5)
C93 0.080(5) 0.060(5) 0.032(4) 0.026(4) 0.018(4) 0.010(3)
C94 0.103(6) 0.080(6) 0.049(6) 0.016(5) 0.030(5) 0.018(5)
C95 0.105(7) 0.093(8) 0.060(7) 0.016(6) 0.032(5) 0.025(6)
C96 0.115(8) 0.108(9) 0.071(8) 0.010(7) 0.036(6) 0.033(6)
C97 0.124(8) 0.112(9) 0.076(8) 0.014(7) 0.037(7) 0.037(7)
C98 0.125(8) 0.110(8) 0.076(7) 0.016(7) 0.039(7) 0.042(6)
C99 0.117(8) 0.098(7) 0.070(7) 0.023(6) 0.037(6) 0.037(6)
C100 0.084(6) 0.066(6) 0.042(5) 0.023(5) 0.015(4) 0.004(4)
C101 0.093(7) 0.072(7) 0.047(6) 0.015(6) 0.021(5) -0.002(5)
C102 0.098(8) 0.078(7) 0.059(6) 0.015(6) 0.017(6) -0.008(6)
C103 0.095(8) 0.083(8) 0.061(7) 0.013(6) 0.017(6) -0.010(6)
C104 0.094(7) 0.087(8) 0.066(7) 0.010(6) 0.020(6) -0.012(6)
C105 0.089(7) 0.079(7) 0.055(7) 0.014(6) 0.021(5) -0.006(5)
C106 0.036(4) 0.046(5) 0.031(3) 0.017(3) 0.021(3) 0.027(3)
C107 0.052(4) 0.063(6) 0.032(3) 0.033(4) 0.026(3) 0.034(3)
C108 0.058(5) 0.086(7) 0.034(5) 0.045(5) 0.029(4) 0.040(5)
C109 0.063(5) 0.101(7) 0.037(4) 0.048(5) 0.027(4) 0.043(5)
C110 0.054(5) 0.089(7) 0.036(5) 0.035(5) 0.023(4) 0.039(5)
C111 0.045(4) 0.061(5) 0.033(3) 0.021(4) 0.019(3) 0.029(3)
C112 0.077(7) 0.157(14) 0.060(10) 0.075(8) 0.035(6) 0.057(10)
C113 0.048(5) 0.057(5) 0.036(4) 0.010(4) 0.021(3) 0.023(3)
C114 0.059(5) 0.053(5) 0.031(5) 0.007(4) 0.023(4) 0.018(4)
C115 0.062(5) 0.060(6) 0.038(6) 0.003(5) 0.026(5) 0.017(5)
C116 0.067(6) 0.060(6) 0.038(6) 0.001(5) 0.027(5) 0.017(5)
C117 0.071(6) 0.061(7) 0.040(6) 0.004(5) 0.026(5) 0.019(5)
C118 0.069(6) 0.055(6) 0.036(6) 0.008(5) 0.024(5) 0.020(5)
C119 0.060(6) 0.054(6) 0.032(6) 0.008(5) 0.023(4) 0.018(5)
C120 0.054(6) 0.057(5) 0.046(5) 0.009(4) 0.015(4) 0.024(4)
C121 0.067(7) 0.064(6) 0.049(5) 0.006(5) 0.019(5) 0.021(4)
C122 0.077(8) 0.066(7) 0.065(6) 0.004(6) 0.014(5) 0.017(5)
C123 0.076(8) 0.070(7) 0.073(6) 0.002(6) 0.014(6) 0.022(5)
C124 0.067(7) 0.070(7) 0.073(6) 0.002(5) 0.013(6) 0.023(5)
C125 0.058(7) 0.066(6) 0.055(6) 0.005(5) 0.017(5) 0.029(5)
C126 0.065(5) 0.076(6) 0.033(4) 0.032(4) 0.024(3) 0.036(4)
C127 0.100(6) 0.088(6) 0.039(6) 0.011(5) 0.023(5) 0.037(5)
C128 0.117(8) 0.091(6) 0.060(7) 0.017(6) 0.025(6) 0.037(5)
C129 0.125(8) 0.096(7) 0.067(8) 0.009(6) 0.026(7) 0.037(6)
C130 0.125(8) 0.102(8) 0.068(8) 0.009(6) 0.023(7) 0.036(7)
C131 0.116(8) 0.101(8) 0.068(8) 0.003(6) 0.020(7) 0.036(7)
C132 0.102(6) 0.096(7) 0.052(7) 0.010(5) 0.021(5) 0.035(6)
C133 0.068(6) 0.093(6) 0.040(4) 0.035(5) 0.028(4) 0.043(4)
C134 0.075(7) 0.100(7) 0.042(5) 0.041(6) 0.028(5) 0.041(5)
C135 0.079(8) 0.112(8) 0.047(6) 0.039(6) 0.032(5) 0.044(6)
C136 0.089(8) 0.123(8) 0.056(6) 0.028(6) 0.037(6) 0.041(6)
C137 0.089(8) 0.118(8) 0.055(6) 0.020(6) 0.037(6) 0.045(6)
C138 0.083(7) 0.107(7) 0.050(6) 0.022(6) 0.033(5) 0.040(5)
C139 0.031(3) 0.021(3) 0.043(5) 0.009(3) 0.028(3) 0.016(3)
C140 0.035(4) 0.025(4) 0.042(6) 0.010(3) 0.029(4) 0.016(4)
C141 0.036(4) 0.025(4) 0.045(6) 0.010(3) 0.028(4) 0.017(4)
C142 0.035(4) 0.030(5) 0.035(3) 0.001(3) 0.022(3) 0.013(3)
C143 0.036(4) 0.042(5) 0.034(4) -0.004(4) 0.020(3) 0.013(3)
C144 0.040(4) 0.057(6) 0.031(5) -0.013(4) 0.019(4) 0.011(4)
C145 0.043(5) 0.060(6) 0.031(4) -0.017(4) 0.017(4) 0.012(4)
C146 0.046(5) 0.055(6) 0.031(5) -0.018(5) 0.017(4) 0.009(4)
C147 0.043(4) 0.041(5) 0.037(4) -0.007(4) 0.021(3) 0.012(3)
C148 0.050(6) 0.100(12) 0.029(8) -0.036(7) 0.012(5) 0.015(8)
C149 0.057(5) 0.051(5) 0.042(4) 0.000(4) 0.029(4) 0.017(4)
C150 0.081(6) 0.060(5) 0.051(6) 0.014(5) 0.030(5) 0.014(4)
C151 0.093(7) 0.063(6) 0.071(7) 0.010(5) 0.033(6) 0.017(5)
C152 0.099(8) 0.071(6) 0.074(8) 0.020(6) 0.027(7) 0.012(6)
C153 0.099(8) 0.083(7) 0.071(8) 0.020(6) 0.027(7) 0.012(6)
C154 0.098(8) 0.085(7) 0.075(8) 0.022(6) 0.037(6) 0.007(6)
C155 0.087(7) 0.078(7) 0.066(7) 0.014(5) 0.037(6) 0.010(6)
C156 0.083(6) 0.075(6) 0.063(6) 0.016(5) 0.017(5) 0.024(5)
C157 0.126(9) 0.107(8) 0.097(8) 0.039(7) -0.012(7) 0.014(7)
C158 0.124(9) 0.104(8) 0.106(8) 0.038(7) -0.004(7) 0.018(7)
C159 0.115(9) 0.096(8) 0.109(8) 0.032(7) -0.002(7) 0.019(6)
C160 0.095(8) 0.085(7) 0.094(7) 0.025(6) 0.007(6) 0.012(6)
C161 0.040(4) 0.051(5) 0.041(4) 0.002(4) 0.015(3) 0.007(3)
C162 0.048(5) 0.060(5) 0.048(5) 0.012(4) 0.015(4) 0.008(4)
C163 0.064(7) 0.060(5) 0.058(7) 0.013(5) 0.006(6) 0.008(5)
C164 0.074(7) 0.067(6) 0.067(7) 0.020(5) 0.001(6) 0.009(5)
C165 0.071(7) 0.073(6) 0.065(7) 0.019(5) 0.003(6) 0.009(5)
C166 0.060(6) 0.072(6) 0.061(7) 0.018(5) 0.010(5) 0.008(5)
C167 0.050(6) 0.066(6) 0.052(6) 0.012(5) 0.013(5) 0.006(5)
C168 0.047(5) 0.055(5) 0.039(5) 0.008(4) 0.016(4) 0.009(4)
C169 0.048(6) 0.059(6) 0.042(5) 0.011(5) 0.018(5) 0.011(5)
C170 0.057(7) 0.069(7) 0.048(6) 0.015(5) 0.023(5) 0.010(5)
C171 0.067(7) 0.071(7) 0.050(6) 0.021(5) 0.023(5) 0.009(5)
C172 0.068(7) 0.068(6) 0.050(6) 0.020(5) 0.022(5) 0.009(5)
C173 0.062(6) 0.060(6) 0.044(6) 0.016(5) 0.018(5) 0.011(5)
C174 0.045(5) 0.027(4) 0.043(4) 0.000(3) 0.031(3) 0.012(3)
C175 0.076(6) 0.041(5) 0.046(4) -0.012(4) 0.033(4) 0.014(3)
C176 0.076(7) 0.042(5) 0.038(5) -0.016(5) 0.026(5) 0.012(4)
C177 0.069(6) 0.035(5) 0.038(5) -0.011(5) 0.023(4) 0.013(4)
C178 0.049(6) 0.027(4) 0.037(5) 0.002(4) 0.023(4) 0.012(4)
C179 0.046(5) 0.025(4) 0.042(4) 0.006(4) 0.026(3) 0.014(3)
C180 0.103(11) 0.047(6) 0.044(9) -0.030(7) 0.024(8) 0.015(6)
C181 0.056(5) 0.038(5) 0.045(4) 0.011(4) 0.028(3) 0.021(3)
C182 0.061(5) 0.051(5) 0.041(5) 0.018(4) 0.026(4) 0.020(4)
C183 0.061(5) 0.054(6) 0.044(6) 0.017(4) 0.028(5) 0.016(5)
C184 0.067(6) 0.069(7) 0.055(7) 0.025(5) 0.024(5) 0.015(6)
C185 0.081(6) 0.074(7) 0.063(7) 0.023(5) 0.023(6) 0.022(6)
C186 0.081(6) 0.072(7) 0.062(7) 0.025(5) 0.021(6) 0.029(6)
C187 0.077(6) 0.062(6) 0.054(6) 0.018(5) 0.026(5) 0.031(5)
C188 0.070(5) 0.048(5) 0.049(5) 0.021(4) 0.031(4) 0.023(4)
C189 0.076(6) 0.057(6) 0.053(5) 0.019(5) 0.031(5) 0.019(5)
C190 0.088(7) 0.067(7) 0.062(6) 0.023(6) 0.037(5) 0.015(5)
C191 0.088(7) 0.074(8) 0.077(7) 0.025(6) 0.039(6) 0.011(6)
C192 0.083(7) 0.081(8) 0.080(7) 0.026(6) 0.039(5) 0.010(6)
C193 0.073(6) 0.071(7) 0.068(7) 0.024(5) 0.033(5) 0.016(6)
C194 0.106(6) 0.067(6) 0.065(5) -0.009(5) 0.027(4) -0.002(4)
C195 0.131(7) 0.096(7) 0.079(6) 0.015(6) 0.041(5) 0.004(5)
C196 0.150(9) 0.109(8) 0.096(8) 0.027(7) 0.046(7) 0.010(6)
C197 0.158(10) 0.121(9) 0.104(9) 0.033(7) 0.053(7) 0.012(7)
C198 0.166(10) 0.132(10) 0.113(9) 0.030(8) 0.056(8) 0.019(7)
C199 0.160(10) 0.129(9) 0.105(8) 0.027(8) 0.059(7) 0.017(7)
C200 0.150(9) 0.115(9) 0.098(7) 0.019(7) 0.054(7) 0.016(7)
C201 0.132(8) 0.092(7) 0.084(6) 0.014(6) 0.014(6) -0.007(5)
C202 0.163(10) 0.128(9) 0.098(7) 0.045(8) -0.002(6) -0.022(6)
C203 0.173(10) 0.140(10) 0.117(8) 0.052(8) -0.012(7) -0.022(7)
C204 0.167(10) 0.133(10) 0.122(9) 0.046(8) -0.006(8) -0.022(7)
C205 0.152(10) 0.119(9) 0.116(9) 0.033(8) 0.005(8) -0.016(7)
C206 0.140(9) 0.105(8) 0.105(8) 0.021(7) 0.013(7) -0.015(7)
C207 0.024(3) 0.027(3) 0.038(5) 0.021(3) 0.021(3) 0.018(3)
C208 0.029(4) 0.032(4) 0.042(6) 0.026(3) 0.024(4) 0.023(4)
C209 0.026(4) 0.033(4) 0.039(6) 0.028(3) 0.022(4) 0.024(4)
C210 0.021(4) 0.028(4) 0.032(3) 0.019(3) 0.022(3) 0.015(3)
C211 0.026(5) 0.037(4) 0.035(3) 0.014(3) 0.025(3) 0.008(3)
C212 0.044(6) 0.040(5) 0.037(5) 0.005(4) 0.022(4) 0.009(4)
C213 0.056(6) 0.041(5) 0.037(4) -0.001(4) 0.023(4) 0.008(3)
C214 0.048(6) 0.036(4) 0.033(5) 0.002(4) 0.025(4) 0.013(3)
C215 0.036(5) 0.036(4) 0.034(3) 0.007(4) 0.023(3) 0.015(3)
C216 0.097(12) 0.050(6) 0.055(9) -0.017(7) 0.027(9) 0.013(6)
C217 0.046(4) 0.040(5) 0.037(4) 0.007(4) 0.019(3) 0.014(3)
C218 0.052(5) 0.056(6) 0.043(5) 0.012(4) 0.021(4) 0.009(4)
C219 0.057(5) 0.072(7) 0.059(7) 0.006(5) 0.027(5) -0.004(6)
C220 0.062(6) 0.089(8) 0.071(7) 0.005(5) 0.032(5) -0.014(6)
C221 0.062(6) 0.090(8) 0.073(7) 0.005(6) 0.033(6) -0.017(6)
C222 0.064(6) 0.087(7) 0.074(7) 0.006(6) 0.032(6) -0.014(6)
C223 0.060(6) 0.072(6) 0.062(6) 0.007(5) 0.026(5) -0.006(5)
C224 0.050(4) 0.050(6) 0.047(5) 0.009(4) 0.016(4) 0.017(4)
C225 0.057(6) 0.055(7) 0.049(5) 0.013(5) 0.020(4) 0.019(5)
C226 0.067(6) 0.060(7) 0.058(6) 0.017(6) 0.011(5) 0.015(5)
C227 0.067(6) 0.062(7) 0.064(7) 0.015(6) 0.014(5) 0.011(6)
C228 0.059(5) 0.064(7) 0.066(7) 0.015(5) 0.013(5) 0.013(6)
C229 0.053(5) 0.063(7) 0.059(6) 0.010(5) 0.021(4) 0.020(5)
C230 0.040(5) 0.056(5) 0.036(4) 0.003(4) 0.024(3) 0.012(3)
C231 0.046(5) 0.071(6) 0.052(6) 0.011(4) 0.023(4) 0.022(4)
C232 0.048(5) 0.079(7) 0.067(7) 0.012(5) 0.027(5) 0.025(6)
C233 0.054(6) 0.088(7) 0.078(8) 0.018(5) 0.026(5) 0.030(6)
C234 0.057(6) 0.091(8) 0.076(8) 0.015(5) 0.018(6) 0.033(6)
C235 0.057(6) 0.091(7) 0.079(8) 0.016(5) 0.015(6) 0.041(6)
C236 0.050(6) 0.082(6) 0.070(7) 0.008(5) 0.016(5) 0.037(5)
C237 0.060(6) 0.065(5) 0.045(5) 0.001(4) 0.032(4) 0.005(4)
C238 0.069(6) 0.071(6) 0.054(6) 0.007(5) 0.029(5) 0.000(5)
C239 0.085(8) 0.082(7) 0.063(7) 0.012(6) 0.031(6) -0.007(5)
C240 0.094(8) 0.090(8) 0.064(7) 0.011(6) 0.028(6) -0.010(6)
C241 0.091(8) 0.089(7) 0.060(6) 0.008(6) 0.027(6) -0.009(5)
C242 0.077(7) 0.079(7) 0.049(5) 0.003(6) 0.025(5) 0.000(5)
C243 0.030(4) 0.035(5) 0.030(3) 0.016(3) 0.020(3) 0.016(3)
C244 0.038(4) 0.048(5) 0.032(4) 0.008(4) 0.017(3) 0.020(3)
C245 0.041(5) 0.058(6) 0.027(4) 0.000(4) 0.013(4) 0.017(4)
C246 0.044(5) 0.063(6) 0.027(4) -0.001(5) 0.014(4) 0.016(4)
C247 0.042(5) 0.057(6) 0.024(4) 0.002(4) 0.016(4) 0.016(4)
C248 0.037(4) 0.048(5) 0.028(3) 0.007(4) 0.017(3) 0.016(3)
C249 0.066(8) 0.094(11) 0.042(9) -0.026(8) 0.021(7) 0.015(8)
C250 0.039(5) 0.055(4) 0.029(4) 0.008(3) 0.017(3) 0.012(3)
C251 0.057(6) 0.058(5) 0.032(4) 0.002(4) 0.007(4) 0.015(4)
C252 0.068(6) 0.069(6) 0.038(6) 0.013(5) 0.007(5) 0.014(5)
C253 0.079(7) 0.072(7) 0.041(6) 0.013(5) 0.006(5) 0.017(5)
C254 0.080(7) 0.069(7) 0.039(6) 0.007(6) 0.004(5) 0.014(5)
C255 0.073(7) 0.061(7) 0.034(6) -0.002(5) 0.004(5) 0.016(5)
C256 0.062(6) 0.059(6) 0.031(5) -0.002(5) 0.008(5) 0.013(5)
C257 0.046(5) 0.055(4) 0.030(5) 0.011(4) 0.026(4) 0.016(3)
C258 0.049(6) 0.059(5) 0.032(5) 0.008(4) 0.026(4) 0.014(4)
C259 0.060(6) 0.061(6) 0.039(6) 0.009(5) 0.030(5) 0.012(4)
C260 0.065(6) 0.066(6) 0.043(6) 0.014(5) 0.031(5) 0.013(5)
C261 0.061(6) 0.063(6) 0.045(6) 0.020(5) 0.029(5) 0.013(5)
C262 0.049(5) 0.061(6) 0.033(6) 0.017(4) 0.029(4) 0.017(4)
C263 0.065(5) 0.064(5) 0.036(4) 0.006(4) 0.025(3) 0.025(4)
C264 0.095(7) 0.081(6) 0.069(6) 0.019(5) 0.043(5) 0.020(5)
C265 0.102(8) 0.082(6) 0.089(8) 0.021(6) 0.047(7) 0.025(5)
C266 0.115(9) 0.093(7) 0.109(9) 0.028(6) 0.051(7) 0.017(6)
C267 0.126(9) 0.111(8) 0.122(9) 0.018(7) 0.062(7) 0.009(7)
C268 0.126(8) 0.115(8) 0.121(9) 0.017(7) 0.066(7) 0.005(7)
C269 0.113(7) 0.107(8) 0.106(8) 0.009(6) 0.066(6) 0.010(7)
C270 0.072(6) 0.059(6) 0.042(5) 0.004(5) 0.019(4) 0.026(4)
C271 0.100(7) 0.071(7) 0.047(5) 0.018(6) 0.007(5) 0.020(5)
C272 0.111(8) 0.081(8) 0.064(6) 0.026(6) -0.005(5) 0.018(6)
C273 0.110(8) 0.081(8) 0.071(7) 0.025(7) -0.001(6) 0.020(6)
C274 0.088(7) 0.074(8) 0.069(7) 0.014(6) 0.006(6) 0.022(6)
C275 0.077(7) 0.065(7) 0.050(6) 0.009(5) 0.018(5) 0.022(5)
N1 0.036(3) 0.034(4) 0.034(5) -0.001(3) 0.024(3) 0.012(3)
N2 0.037(4) 0.033(4) 0.038(5) -0.001(3) 0.023(3) 0.015(3)
N3 0.026(3) 0.031(3) 0.020(4) 0.007(3) 0.016(3) 0.010(3)
N4 0.030(3) 0.032(4) 0.019(4) 0.008(3) 0.013(3) 0.015(3)
N5 0.033(3) 0.020(3) 0.035(5) 0.007(3) 0.024(3) 0.014(3)
N6 0.032(3) 0.024(3) 0.038(5) 0.005(3) 0.027(3) 0.014(3)
N7 0.018(3) 0.030(3) 0.035(4) 0.020(3) 0.017(3) 0.021(3)
N8 0.026(3) 0.027(3) 0.034(4) 0.021(3) 0.021(3) 0.018(3)

loop_
_atom_type_symbol
_atom_type_description
_atom_type_scat_dispersion_real
_atom_type_scat_dispersion_imag
_atom_type_scat_source
C C 0.0033 0.0016 'International Tables Vol C Tables 4.2.6.8 and 6.1.1.4'
H H 0.0000 0.0000 'International Tables Vol C Tables 4.2.6.8 and 6.1.1.4'
N N 0.0061 0.0033 'International Tables Vol C Tables 4.2.6.8 and 6.1.1.4'
O O 0.0106 0.0060 'International Tables Vol C Tables 4.2.6.8 and 6.1.1.4'
S S 0.1246 0.1234 'International Tables Vol C Tables 4.2.6.8 and 6.1.1.4'
Cu Cu 0.3201 1.2651 'International Tables Vol C Tables 4.2.6.8 and 6.1.1.4'

loop_
_geom_angle_atom_site_label_1
_geom_angle_atom_site_label_2
_geom_angle_atom_site_label_3
_geom_angle
O1 Cu1 C1 174.2(7)
C70 Cu2 O2 174.6(6)
C139 Cu3 O5 170.3(6)
O6 Cu4 C207 171.2(6)
S1 O1 Cu1 129.3(10)
S1 O2 Cu2 132.4(11)
S2 O5 Cu3 121.2(8)
S2 O6 Cu4 119.3(7)
O2 S1 O4 126.0(13)
O2 S1 O1 116.9(10)
O4 S1 O1 116.9(12)
O2 S1 O3 84.7(11)
O4 S1 O3 96.2(13)
O1 S1 O3 93.3(11)
O5 S2 O7 112.1(8)
O5 S2 O6 104.1(7)
O7 S2 O6 113.1(9)
O5 S2 O8 106.6(8)
O7 S2 O8 111.7(9)
O6 S2 O8 108.7(7)
N2 C1 N1 105.1(12)
N2 C1 Cu1 126.6(11)
N1 C1 Cu1 128.3(11)
C3 C2 N2 102.9(13)
C2 C3 N1 112.1(14)
C9 C4 C5 122.4(15)
C9 C4 N1 118.2(14)
C5 C4 N1 119.4(13)
C4 C5 C6 118.8(14)
C4 C5 C24 120.0(15)
C6 C5 C24 121.0(15)
C7 C6 C5 120.8(16)
C6 C7 C8 117.8(16)
C6 C7 C10 121.5(16)
C8 C7 C10 120.6(15)
C9 C8 C7 121.3(15)
C4 C9 C8 118.4(15)
C4 C9 C11 123.4(15)
C8 C9 C11 118.0(14)
C9 C11 C12 111.3(14)
C9 C11 C18 113.7(14)
C12 C11 C18 113.9(14)
C17 C12 C13 117.(2)
C17 C12 C11 118.5(19)
C13 C12 C11 124.2(19)
C12 C13 C14 121.(2)
C15 C14 C13 120.(2)
C14 C15 C16 122.(2)
C15 C16 C17 118.(2)
C12 C17 C16 122.(2)
C19 C18 C23 118.2(18)
C19 C18 C11 124.5(17)
C23 C18 C11 117.2(16)
C18 C19 C20 122.1(18)
C21 C20 C19 121.2(18)
C20 C21 C22 116.(2)
C21 C22 C23 120.(2)
C18 C23 C22 119.9(19)
C5 C24 C25 109.2(14)
C5 C24 C31 116.2(14)
C25 C24 C31 114.8(15)
C30 C25 C26 123.(2)
C30 C25 C24 120.7(19)
C26 C25 C24 116.5(19)
C25 C26 C27 119.(2)
C28 C27 C26 117.(2)
C29 C28 C27 124.(2)
C28 C29 C30 119.(2)
C25 C30 C29 118.(2)
C32 C31 C36 119.6(18)
C32 C31 C24 121.3(16)
C36 C31 C24 117.7(17)
C31 C32 C33 121.1(19)
C34 C33 C32 117.(2)
C33 C34 C35 125.(2)
C34 C35 C36 117.(2)
C31 C36 C35 120.1(19)
C38 C37 C42 124.5(16)
C38 C37 N2 120.8(15)
C42 C37 N2 114.6(14)
C37 C38 C39 117.2(17)
C37 C38 C57 120.5(17)
C39 C38 C57 122.1(17)
C40 C39 C38 121.1(18)
C41 C40 C39 121.6(19)
C41 C40 C43 118.0(19)
C39 C40 C43 120.2(18)
C40 C41 C42 121.0(18)
C37 C42 C41 114.2(16)
C37 C42 C44 122.2(16)
C41 C42 C44 123.5(16)
C42 C44 C45 113.7(18)
C42 C44 C51 112.6(17)
C45 C44 C51 111.7(17)
C46 C45 C50 121.(2)
C46 C45 C44 124.(2)
C50 C45 C44 115.(2)
C45 C46 C47 123.(3)
C48 C47 C46 114.(3)
C47 C48 C49 132.(3)
C48 C49 C50 115.(3)
C45 C50 C49 115.(2)
C56 C51 C52 120.(2)
C56 C51 C44 115.6(18)
C52 C51 C44 125.(2)
C51 C52 C53 120.(2)
C156 C276 C157 128.(2)
C54 C53 C52 122.(3)
C53 C54 C55 116.(3)
C54 C55 C56 126.(3)
C51 C56 C55 116.(2)
C64 C57 C58 110.8(18)
C64 C57 C38 114.7(16)
C58 C57 C38 115.3(18)
C59 C58 C63 120.(2)
C59 C58 C57 126.(2)
C63 C58 C57 114.(2)
C58 C59 C60 119.(3)
C61 C60 C59 118.(3)
C60 C61 C62 128.(3)
C61 C62 C63 113.(2)
C62 C63 C58 121.(2)
C69 C64 C65 113.(2)
C69 C64 C57 122.(2)
C65 C64 C57 126.(2)
C64 C65 C66 125.(2)
C67 C66 C65 108.(2)
C66 C67 C68 137.(3)
C69 C68 C67 102.(2)
C64 C69 C68 131.(3)
N4 C70 N3 103.2(11)
N4 C70 Cu2 127.8(10)
N3 C70 Cu2 129.0(10)
C72 C71 N4 107.5(12)
C71 C72 N3 105.6(12)
C74 C73 C78 121.6(13)
C74 C73 N3 119.1(12)
C78 C73 N3 119.1(12)
C73 C74 C75 117.9(14)
C73 C74 C93 119.3(14)
C75 C74 C93 122.8(13)
C76 C75 C74 120.5(14)
C75 C76 C77 121.0(15)
C75 C76 C79 118.1(14)
C77 C76 C79 120.9(14)
C76 C77 C78 121.7(14)
C77 C78 C73 117.0(13)
C77 C78 C80 122.6(13)
C73 C78 C80 120.0(13)
C87 C80 C78 115.1(14)
C87 C80 C81 111.9(13)
C78 C80 C81 111.8(12)
C86 C81 C82 119.3(17)
C86 C81 C80 123.1(16)
C82 C81 C80 117.0(15)
C81 C82 C83 117.1(17)
C84 C83 C82 121.2(19)
C83 C84 C85 121.(2)
C84 C85 C86 118.3(18)
C81 C86 C85 123.0(18)
C92 C87 C88 117.3(16)
C92 C87 C80 122.3(15)
C88 C87 C80 120.0(16)
C89 C88 C87 122.4(17)
C88 C89 C90 122.0(17)
C89 C90 C91 115.6(18)
C92 C91 C90 120.(2)
C87 C92 C91 122.1(18)
C94 C93 C100 113.2(15)
C94 C93 C74 111.5(16)
C100 C93 C74 111.6(15)
C95 C94 C99 114.(2)
C95 C94 C93 127.(2)
C99 C94 C93 119.(2)
C94 C95 C96 122.(2)
C97 C96 C95 120.(3)
C96 C97 C98 124.(3)
C97 C98 C99 117.(2)
C98 C99 C94 122.(2)
C101 C100 C105 120.(2)
C101 C100 C93 124.(2)
C105 C100 C93 116.3(17)
C100 C101 C102 122.(2)
C101 C102 C103 118.(2)
C104 C103 C102 121.(2)
C103 C104 C105 120.(2)
C100 C105 C104 119.(2)
C107 C106 C111 122.6(13)
C107 C106 N4 118.9(13)
C111 C106 N4 118.4(12)
C106 C107 C108 118.4(14)
C106 C107 C126 121.9(14)
C108 C107 C126 119.5(14)
C109 C108 C107 120.8(15)
C110 C109 C108 119.6(15)
C110 C109 C112 120.9(15)
C108 C109 C112 119.5(15)
C109 C110 C111 123.8(15)
C110 C111 C106 114.8(14)
C110 C111 C113 123.2(14)
C106 C111 C113 122.0(14)
C111 C113 C120 113.7(13)
C111 C113 C114 110.5(13)
C120 C113 C114 113.2(13)
C119 C114 C115 118.5(15)
C119 C114 C113 121.3(15)
C115 C114 C113 120.2(15)
C116 C115 C114 118.4(17)
C117 C116 C115 124.4(18)
C116 C117 C118 117.8(17)
C117 C118 C119 120.4(17)
C114 C119 C118 120.5(16)
C125 C120 C121 120.2(18)
C125 C120 C113 122.0(16)
C121 C120 C113 117.5(15)
C120 C121 C122 118.3(17)
C123 C122 C121 119.0(19)
C124 C123 C122 121.(2)
C123 C124 C125 121.(2)
C120 C125 C124 120.6(18)
C133 C126 C107 113.1(15)
C133 C126 C127 115.7(15)
C107 C126 C127 112.7(13)
C132 C127 C128 124.(2)
C132 C127 C126 119.(2)
C128 C127 C126 118.(2)
C127 C128 C129 112.(2)
C130 C129 C128 118.(3)
C129 C130 C131 131.(3)
C130 C131 C132 113.(3)
C127 C132 C131 121.(2)
C134 C133 C138 116.9(17)
C134 C133 C126 124.5(19)
C138 C133 C126 118.3(16)
C133 C134 C135 120.(2)
C136 C135 C134 119.(2)
C135 C136 C137 126.(2)
C138 C137 C136 110.(2)
C137 C138 C133 126.9(19)
N5 C139 N6 105.0(11)
N5 C139 Cu3 127.4(10)
N6 C139 Cu3 127.6(10)
C141 C140 N6 106.1(12)
C140 C141 N5 107.9(12)
C147 C142 C143 122.6(13)
C147 C142 N5 117.8(12)
C143 C142 N5 119.6(13)
C144 C143 C142 118.9(14)
C144 C143 C161 121.2(13)
C142 C143 C161 119.7(13)
C143 C144 C145 121.7(14)
C146 C145 C144 117.1(14)
C146 C145 C148 122.7(14)
C144 C145 C148 120.2(13)
C145 C146 C147 124.9(15)
C142 C147 C146 114.7(13)
C142 C147 C149 122.3(13)
C146 C147 C149 122.9(14)
C156 C149 C147 112.7(14)
C156 C149 C150 114.0(15)
C147 C149 C150 113.0(14)
C151 C150 C155 117.2(19)
C151 C150 C149 125.4(18)
C155 C150 C149 117.0(18)
C150 C151 C152 118.(2)
C153 C152 C151 118.(2)
C152 C153 C154 126.(3)
C153 C154 C155 117.(2)
C154 C155 C150 123.(2)
C276 C156 C160 115.(2)
C276 C156 C149 124.(2)
C160 C156 C149 120.7(19)
C158 C157 C276 107.(2)
C157 C158 C159 119.(3)
C160 C159 C158 124.(3)
C156 C160 C159 119.(2)
C162 C161 C168 112.9(14)
C162 C161 C143 112.6(14)
C168 C161 C143 110.9(12)
C163 C162 C167 116.0(17)
C163 C162 C161 125.7(16)
C167 C162 C161 118.1(16)
C164 C163 C162 121.2(19)
C163 C164 C165 120.(2)
C166 C165 C164 120.2(19)
C165 C166 C167 118.8(19)
C166 C167 C162 123.7(19)
C173 C168 C169 118.4(16)
C173 C168 C161 119.7(15)
C169 C168 C161 121.8(15)
C168 C169 C170 121.7(17)
C171 C170 C169 117.6(17)
C172 C171 C170 120.7(18)
C173 C172 C171 119.6(19)
C168 C173 C172 121.8(18)
C175 C174 C179 123.6(14)
C175 C174 N6 120.7(14)
C179 C174 N6 115.7(12)
C174 C175 C176 118.4(15)
C174 C175 C194 121.8(16)
C176 C175 C194 119.6(15)
C177 C176 C175 119.1(14)
C178 C177 C176 120.8(14)
C178 C177 C180 122.2(15)
C176 C177 C180 117.0(13)
C177 C178 C179 121.7(15)
C178 C179 C174 116.3(13)
C178 C179 C181 120.8(14)
C174 C179 C181 122.9(13)
C188 C181 C182 115.3(14)
C188 C181 C179 113.0(13)
C182 C181 C179 110.5(12)
C187 C182 C183 117.4(17)
C187 C182 C181 118.6(16)
C183 C182 C181 123.8(15)
C182 C183 C184 121.9(17)
C185 C184 C183 118.3(19)
C186 C185 C184 122.(2)
C185 C186 C187 120.(2)
C182 C187 C186 120.4(18)
C189 C188 C193 118.4(17)
C189 C188 C181 125.8(17)
C193 C188 C181 115.0(17)
C188 C189 C190 123.3(19)
C191 C190 C189 117.(2)
C190 C191 C192 122.3(19)
C193 C192 C191 118.(2)
C192 C193 C188 121.(2)
C201 C194 C195 113.4(19)
C201 C194 C175 109.2(18)
C195 C194 C175 114.2(18)
C196 C195 C200 107.(2)
C196 C195 C194 132.(2)
C200 C195 C194 121.(2)
C195 C196 C197 134.(3)
C198 C197 C196 113.(3)
C197 C198 C199 123.(3)
C198 C199 C200 113.(3)
C195 C200 C199 129.(3)
C206 C201 C202 109.(2)
C206 C201 C194 127.(2)
C202 C201 C194 122.(2)
C201 C202 C203 125.(3)
C204 C203 C202 117.(3)
C205 C204 C203 121.(3)
C204 C205 C206 115.(3)
C205 C206 C201 131.(3)
N8 C207 N7 107.0(10)
N8 C207 Cu4 127.3(10)
N7 C207 Cu4 125.7(10)
C209 C208 N8 109.1(12)
N7 C209 C208 105.4(11)
C215 C210 C211 123.1(13)
C215 C210 N7 118.4(12)
C211 C210 N7 118.4(12)
C210 C211 C212 115.7(13)
C210 C211 C230 121.4(13)
C212 C211 C230 122.7(14)
C213 C212 C211 122.4(15)
C212 C213 C214 118.5(15)
C212 C213 C216 120.5(15)
C214 C213 C216 121.0(14)
C215 C214 C213 122.4(14)
C214 C215 C210 117.9(14)
C214 C215 C217 120.4(13)
C210 C215 C217 121.7(13)
C218 C217 C224 112.0(13)
C218 C217 C215 113.8(13)
C224 C217 C215 112.3(13)
C219 C218 C223 111.8(16)
C219 C218 C217 128.7(17)
C223 C218 C217 119.5(16)
C218 C219 C220 124.8(19)
C221 C220 C219 121.(2)
C222 C221 C220 119.(2)
C221 C222 C223 119.(2)
C222 C223 C218 123.6(18)
C229 C224 C225 118.9(16)
C229 C224 C217 120.5(15)
C225 C224 C217 120.6(15)
C224 C225 C226 118.3(16)
C227 C226 C225 117.7(18)
C228 C227 C226 124.(2)
C227 C228 C229 116.0(19)
C224 C229 C228 124.8(18)
C231 C230 C211 114.0(12)
C231 C230 C237 112.6(14)
C211 C230 C237 111.3(13)
C232 C231 C236 116.2(17)
C232 C231 C230 122.4(16)
C236 C231 C230 121.0(15)
C231 C232 C233 122.9(19)
C234 C233 C232 119.3(19)
C233 C234 C235 122.(2)
C236 C235 C234 117.1(19)
C235 C236 C231 122.7(18)
C238 C237 C242 119.9(17)
C238 C237 C230 120.6(16)
C242 C237 C230 118.9(17)
C237 C238 C239 123.8(19)
C240 C239 C238 115.(2)
C239 C240 C241 123.(2)
C242 C241 C240 119.(2)
C241 C242 C237 117.(2)
C248 C243 C244 121.6(13)
C248 C243 N8 119.2(13)
C244 C243 N8 119.1(12)
C245 C244 C243 117.8(13)
C245 C244 C263 121.7(14)
C243 C244 C263 120.4(13)
C244 C245 C246 122.3(15)
C245 C246 C247 118.2(14)
C245 C246 C249 122.3(14)
C247 C246 C249 119.4(13)
C248 C247 C246 120.3(13)
C243 C248 C247 119.7(14)
C243 C248 C250 120.8(13)
C247 C248 C250 119.5(13)
C251 C250 C248 112.6(13)
C251 C250 C257 115.6(13)
C248 C250 C257 110.8(12)
C252 C251 C256 115.2(16)
C252 C251 C250 120.1(15)
C256 C251 C250 124.6(16)
C253 C252 C251 123.1(19)
C254 C253 C252 120.(2)
C253 C254 C255 123.4(19)
C254 C255 C256 116.4(18)
C251 C256 C255 122.1(18)
C262 C257 C258 117.4(16)
C262 C257 C250 124.8(15)
C258 C257 C250 117.7(14)
C259 C258 C257 122.2(17)
C258 C259 C260 119.4(18)
C259 C260 C261 120.4(18)
C260 C261 C262 119.5(17)
C257 C262 C261 121.1(17)
C270 C263 C244 112.7(13)
C270 C263 C264 110.3(15)
C244 C263 C264 110.2(14)
C265 C264 C269 114.(2)
C265 C264 C263 129.(2)
C269 C264 C263 115.(2)
C264 C265 C266 128.(2)
C267 C266 C265 114.(3)
C266 C267 C268 129.(3)
C267 C268 C269 114.(3)
C264 C269 C268 117.(2)
C271 C270 C275 116.7(18)
C271 C270 C263 125.2(18)
C275 C270 C263 118.0(16)
C272 C271 C270 124.(2)
C271 C272 C273 119.(2)
C272 C273 C274 121.(2)
C275 C274 C273 117.(2)
C274 C275 C270 120.8(19)
C3 N1 C1 107.8(12)
C3 N1 C4 127.6(12)
C1 N1 C4 124.5(12)
C1 N2 C2 112.1(12)
C1 N2 C37 124.9(12)
C2 N2 C37 122.7(12)
C70 N3 C72 112.3(11)
C70 N3 C73 122.5(11)
C72 N3 C73 124.6(11)
C70 N4 C71 111.3(11)
C70 N4 C106 124.8(11)
C71 N4 C106 124.0(11)
C139 N5 C141 109.9(11)
C139 N5 C142 123.9(11)
C141 N5 C142 126.1(11)
C139 N6 C140 111.2(11)
C139 N6 C174 122.8(11)
C140 N6 C174 126.0(11)
C209 N7 C207 110.8(11)
C209 N7 C210 126.1(11)
C207 N7 C210 122.9(10)
C207 N8 C208 107.6(11)
C207 N8 C243 129.1(11)
C208 N8 C243 123.3(11)

loop_
_geom_bond_atom_site_label_1
_geom_bond_atom_site_label_2
_geom_bond_distance
Cu1 O1 1.875(12)
Cu1 C1 1.887(14)
Cu2 C70 1.879(13)
Cu2 O2 1.890(12)
Cu3 C139 1.908(13)
Cu3 O5 1.937(11)
Cu4 O6 1.883(10)
Cu4 C207 1.931(12)
O1 S1 1.372(14)
O2 S1 1.274(14)
O3 S1 1.86(2)
O4 S1 1.357(17)
O5 S2 1.444(12)
O6 S2 1.479(12)
O7 S2 1.454(14)
O8 S2 1.488(14)
C1 N2 1.347(17)
C1 N1 1.376(17)
C2 C3 1.338(19)
C2 N2 1.399(17)
C3 N1 1.352(17)
C4 C9 1.347(19)
C4 C5 1.39(2)
C4 N1 1.407(18)
C5 C6 1.41(2)
C5 C24 1.50(2)
C6 C7 1.37(2)
C7 C8 1.42(2)
C7 C10 1.51(2)
C8 C9 1.40(2)
C9 C11 1.50(2)
C11 C12 1.52(2)
C11 C18 1.52(2)
C12 C17 1.31(3)
C12 C13 1.34(2)
C13 C14 1.44(3)
C14 C15 1.28(3)
C15 C16 1.34(3)
C16 C17 1.43(3)
C18 C19 1.31(2)
C18 C23 1.34(2)
C19 C20 1.41(2)
C20 C21 1.35(2)
C21 C22 1.37(3)
C22 C23 1.43(3)
C24 C25 1.55(2)
C24 C31 1.57(2)
C25 C30 1.35(3)
C25 C26 1.40(3)
C26 C27 1.44(3)
C27 C28 1.36(3)
C28 C29 1.36(3)
C29 C30 1.43(3)
C31 C32 1.35(2)
C31 C36 1.38(2)
C32 C33 1.43(3)
C33 C34 1.33(3)
C34 C35 1.37(3)
C35 C36 1.44(3)
C37 C38 1.35(2)
C37 C42 1.43(2)
C37 N2 1.429(18)
C38 C39 1.40(2)
C38 C57 1.51(2)
C39 C40 1.37(2)
C40 C41 1.34(2)
C40 C43 1.51(3)
C41 C42 1.46(2)
C42 C44 1.48(2)
C44 C45 1.53(3)
C44 C51 1.51(3)
C45 C46 1.38(3)
C45 C50 1.41(3)
C46 C47 1.43(3)
C47 C48 1.28(3)
C48 C49 1.34(3)
C49 C50 1.55(3)
C51 C56 1.370(17)
C51 C52 1.384(17)
C52 C53 1.392(17)
C276 C156 1.30(3)
C276 C157 1.58(3)
C53 C54 1.354(18)
C54 C55 1.355(17)
C55 C56 1.392(17)
C57 C64 1.44(3)
C57 C58 1.49(3)
C58 C59 1.32(3)
C58 C63 1.47(3)
C59 C60 1.46(3)
C60 C61 1.30(3)
C61 C62 1.402(18)
C62 C63 1.41(3)
C64 C69 1.372(17)
C64 C65 1.397(17)
C65 C66 1.417(17)
C66 C67 1.374(18)
C67 C68 1.397(18)
C68 C69 1.396(17)
C70 N4 1.337(16)
C70 N3 1.347(16)
C71 C72 1.317(18)
C71 N4 1.380(16)
C72 N3 1.376(16)
C73 C74 1.369(19)
C73 C78 1.408(19)
C73 N3 1.452(17)
C74 C75 1.41(2)
C74 C93 1.55(2)
C75 C76 1.35(2)
C76 C77 1.35(2)
C76 C79 1.52(2)
C77 C78 1.388(19)
C78 C80 1.517(19)
C80 C87 1.47(2)
C80 C81 1.54(2)
C81 C86 1.36(2)
C81 C82 1.39(2)
C82 C83 1.44(2)
C83 C84 1.35(2)
C84 C85 1.37(2)
C85 C86 1.39(2)
C87 C92 1.35(2)
C87 C88 1.38(2)
C88 C89 1.36(2)
C89 C90 1.39(2)
C90 C91 1.42(3)
C91 C92 1.40(2)
C93 C94 1.51(3)
C93 C100 1.52(3)
C94 C95 1.30(3)
C94 C99 1.41(3)
C95 C96 1.42(3)
C96 C97 1.24(3)
C97 C98 1.31(3)
C98 C99 1.39(3)
C100 C101 1.35(2)
C100 C105 1.38(3)
C101 C102 1.37(3)
C102 C103 1.41(3)
C103 C104 1.34(3)
C104 C105 1.41(3)
C106 C107 1.374(19)
C106 C111 1.41(2)
C106 N4 1.415(17)
C107 C108 1.38(2)
C107 C126 1.52(2)
C108 C109 1.36(2)
C109 C110 1.35(2)
C109 C112 1.54(2)
C110 C111 1.38(2)
C111 C113 1.50(2)
C113 C120 1.51(2)
C113 C114 1.53(2)
C114 C119 1.36(2)
C114 C115 1.40(2)
C115 C116 1.38(2)
C116 C117 1.34(2)
C117 C118 1.36(2)
C118 C119 1.42(2)
C120 C125 1.36(2)
C120 C121 1.39(2)
C121 C122 1.45(2)
C122 C123 1.37(3)
C123 C124 1.34(3)
C124 C125 1.39(2)
C126 C133 1.48(2)
C126 C127 1.55(3)
C127 C132 1.33(3)
C127 C128 1.40(3)
C128 C129 1.57(3)
C129 C130 1.27(3)
C130 C131 1.28(3)
C131 C132 1.51(3)
C133 C134 1.38(2)
C133 C138 1.46(3)
C134 C135 1.42(2)
C135 C136 1.36(3)
C136 C137 1.45(3)
C137 C138 1.38(2)
C139 N5 1.332(16)
C139 N6 1.353(16)
C140 C141 1.325(18)
C140 N6 1.369(16)
C141 N5 1.386(16)
C142 C147 1.39(2)
C142 C143 1.387(19)
C142 N5 1.444(17)
C143 C144 1.356(19)
C143 C161 1.56(2)
C144 C145 1.40(2)
C145 C146 1.340(19)
C145 C148 1.48(2)
C146 C147 1.411(19)
C147 C149 1.50(2)
C149 C156 1.50(2)
C149 C150 1.53(2)
C150 C151 1.35(3)
C150 C155 1.38(3)
C151 C152 1.47(3)
C152 C153 1.27(3)
C153 C154 1.30(3)
C154 C155 1.38(3)
C156 C160 1.38(3)
C157 C158 1.38(3)
C158 C159 1.40(3)
C159 C160 1.38(3)
C161 C162 1.48(2)
C161 C168 1.54(2)
C162 C163 1.38(2)
C162 C167 1.42(2)
C163 C164 1.37(2)
C164 C165 1.42(3)
C165 C166 1.35(3)
C166 C167 1.36(2)
C168 C173 1.36(2)
C168 C169 1.37(2)
C169 C170 1.39(2)
C170 C171 1.39(2)
C171 C172 1.37(2)
C172 C173 1.36(2)
C174 C175 1.33(2)
C174 C179 1.43(2)
C174 N6 1.457(17)
C175 C176 1.43(2)
C175 C194 1.52(2)
C176 C177 1.40(2)
C177 C178 1.35(2)
C177 C180 1.55(2)
C178 C179 1.399(19)
C179 C181 1.52(2)
C181 C188 1.47(2)
C181 C182 1.50(2)
C182 C187 1.37(2)
C182 C183 1.38(2)
C183 C184 1.40(2)
C184 C185 1.38(2)
C185 C186 1.30(3)
C186 C187 1.44(2)
C188 C189 1.36(2)
C188 C193 1.43(2)
C189 C190 1.41(2)
C190 C191 1.38(3)
C191 C192 1.44(3)
C192 C193 1.39(2)
C194 C201 1.44(3)
C194 C195 1.49(3)
C195 C196 1.366(17)
C195 C200 1.416(17)
C196 C197 1.390(17)
C197 C198 1.380(18)
C198 C199 1.431(18)
C199 C200 1.432(18)
C201 C206 1.373(18)
C201 C202 1.398(17)
C202 C203 1.427(18)
C203 C204 1.405(18)
C204 C205 1.345(18)
C205 C206 1.366(18)
C207 N8 1.343(16)
C207 N7 1.353(16)
C208 C209 1.362(18)
C208 N8 1.368(16)
C209 N7 1.343(15)
C210 C215 1.388(18)
C210 C211 1.399(19)
C210 N7 1.436(16)
C211 C212 1.43(2)
C211 C230 1.50(2)
C212 C213 1.37(2)
C213 C214 1.39(2)
C213 C216 1.51(2)
C214 C215 1.370(19)
C215 C217 1.54(2)
C217 C218 1.49(2)
C217 C224 1.52(2)
C218 C219 1.32(2)
C218 C223 1.42(2)
C219 C220 1.37(2)
C220 C221 1.33(2)
C221 C222 1.32(3)
C222 C223 1.38(2)
C224 C229 1.33(2)
C224 C225 1.39(2)
C225 C226 1.46(2)
C226 C227 1.37(2)
C227 C228 1.34(2)
C228 C229 1.41(2)
C230 C231 1.49(2)
C230 C237 1.55(2)
C231 C232 1.38(2)
C231 C236 1.40(2)
C232 C233 1.38(2)
C233 C234 1.33(3)
C234 C235 1.43(3)
C235 C236 1.37(2)
C237 C238 1.36(2)
C237 C242 1.42(2)
C238 C239 1.39(2)
C239 C240 1.36(3)
C240 C241 1.41(3)
C241 C242 1.39(2)
C243 C248 1.358(18)
C243 C244 1.40(2)
C243 N8 1.415(17)
C244 C245 1.38(2)
C244 C263 1.53(2)
C245 C246 1.374(19)
C246 C247 1.41(2)
C246 C249 1.54(2)
C247 C248 1.378(19)
C248 C250 1.56(2)
C250 C251 1.48(2)
C250 C257 1.56(2)
C251 C252 1.38(2)
C251 C256 1.39(2)
C252 C253 1.35(2)
C253 C254 1.31(2)
C254 C255 1.36(2)
C255 C256 1.42(2)
C257 C262 1.35(2)
C257 C258 1.40(2)
C258 C259 1.36(2)
C259 C260 1.36(2)
C260 C261 1.37(2)
C261 C262 1.40(2)
C263 C270 1.51(2)
C263 C264 1.55(3)
C264 C265 1.29(3)
C264 C269 1.40(3)
C265 C266 1.38(3)
C266 C267 1.24(3)
C267 C268 1.28(3)
C268 C269 1.53(3)
C270 C271 1.35(2)
C270 C275 1.43(2)
C271 C272 1.33(3)
C272 C273 1.36(3)
C273 C274 1.41(3)
C274 C275 1.37(2)
